data_7717643
loop_
_publ_author_name
'Biswas, Jyotiprokash'
'Sanden, Sebastian'
'Bhardwaj, Prabhakar'
'Siegmund, Daniel'
'Kumar, Pankaj'
'Apfel, Ulf-Peter'

_publ_section_title
;
 A Terpyridine based Copper Complex for Electrochemical Reduction of
 Nitrite to Nitric Oxide
;
_journal_name_full 'Dalton Transactions'
_journal_paper_doi 10.1039/D4DT02777A
_journal_year 2024
_chemical_formula_moiety 'C30 H22 Cu2 N8 O4, 2(C2 H3 N)'
_chemical_formula_sum 'C34 H28 Cu2 N10 O4'
_chemical_formula_weight 767.74
_space_group_crystal_system monoclinic
_space_group_IT_number 14
_space_group_name_Hall '-P 2ybc'
_space_group_name_H-M_alt 'P 1 21/c 1'
_atom_sites_solution_hydrogens geom
_atom_sites_solution_primary dual
_audit_creation_date 2024-11-02
_audit_creation_method
;
Olex2 1.3
(compiled 2020.11.12 svn.r5f609507 for OlexSys, GUI svn.r6408)
;
_audit_update_record
;
2024-11-04 deposited with the CCDC.	2024-12-04 downloaded from the CCDC.
;
_cell_angle_alpha 90
_cell_angle_beta 96.0840(10)
_cell_angle_gamma 90
_cell_formula_units_Z 16
_cell_length_a 20.25610(10)
_cell_length_b 37.4829(3)
_cell_length_c 17.44620(10)
_cell_measurement_reflns_used 31554
_cell_measurement_temperature 100.00(10)
_cell_measurement_theta_max 75.3340
_cell_measurement_theta_min 2.7980
_cell_volume 13171.55(15)
_computing_cell_refinement 'CrysAlisPro 1.171.41.93a (Rigaku OD, 2020)'
_computing_data_collection 'CrysAlisPro 1.171.41.93a (Rigaku OD, 2020)'
_computing_data_reduction 'CrysAlisPro 1.171.41.93a (Rigaku OD, 2020)'
_computing_molecular_graphics 'Olex2 1.3 (Dolomanov et al., 2009)'
_computing_publication_material 'Olex2 1.3 (Dolomanov et al., 2009)'
_computing_structure_refinement 'SHELXL 2018/3 (Sheldrick, 2015)'
_computing_structure_solution 'SHELXT 2018/2 (Sheldrick, 2018)'
_diffrn_ambient_environment N~2~
_diffrn_ambient_temperature 100.00(10)
_diffrn_detector 'Hybrid Pixel Array Detector'
_diffrn_detector_area_resol_mean 10.0000
_diffrn_detector_type HyPix
_diffrn_measured_fraction_theta_full 0.996
_diffrn_measured_fraction_theta_max 0.934
_diffrn_measurement_details
;
List of Runs (angles in degrees, time in seconds):

  # Type    Start    End  Width  t~exp~   \w     \q     \k     \f   Frames
#--------------------------------------------------------------------------
  1  \w    -77.00 -16.00   0.50    7.08    --  -47.28 100.00  62.00  122
  2  \w      1.00  26.00   0.50    7.08    --   47.28-100.00 -42.00   50
  3  \w     40.00  65.00   0.50    7.08    --   47.28-100.00 -42.00   50
  4  \w    -79.00 -49.00   0.50   28.34    --  -91.75 100.00  62.00   60
  5  \w   -152.00 -85.00   0.50   28.34    --  -91.75-100.00 -42.00  134
  6  \w     34.00 102.00   0.50   28.34    --  105.91-100.00 -42.00  136
  7  \w   -117.00 -91.00   0.50    7.08    --  -47.28-125.00  30.00   52
  8  \w    -37.00  26.00   0.50    7.08    --  -47.28  38.00 -60.00  126
  9  \w   -119.00 -77.00   0.50    7.08    --  -47.28-125.00 120.00   84
 10  \w    -14.00  16.00   0.50    7.08    --  -47.28 100.00  62.00   60
 11  \w    -23.00  23.00   0.50    7.08    --  -47.28  19.00-180.00   92
 12  \w    -68.00 -20.00   0.50   28.34    --  -91.75  61.00 -90.00   96
 13  \w    -48.00 -21.00   0.50   28.34    --  -91.75  45.00 -90.00   54
 14  \w    -46.00 -20.00   0.50   28.34    --  -91.75  45.00 -30.00   52
 15  \w   -149.00 -85.00   0.50   28.34    --  -91.75 -94.00  90.00  128
 16  \w    -76.00 -50.00   0.50   28.34    --  -91.75 125.00 150.00   52
 17  \w    -48.00 -23.00   0.50   28.34    --  -91.75  45.00-180.00   50
 18  \w    -48.00 -23.00   0.50   28.34    --  -91.75  45.00 150.00   50
 19  \w    -47.00 -20.00   0.50   28.34    --  -91.75  45.00  60.00   54
 20  \w    -67.00 -36.00   0.50   28.34    --  -91.75  61.00-150.00   62
 21  \w     33.00  74.00   0.50   28.34    --  105.91 -61.00  90.00   82
 22  \w     74.00 100.00   0.50   28.34    --  105.91 -77.00 -30.00   52
 23  \w     33.00  63.00   0.50   28.34    --  105.91 -77.00 -30.00   60
 24  \w     33.00  60.00   0.50   28.34    --  105.91 -61.00 -30.00   54
 25  \w     34.00  69.00   0.50   28.34    --  105.91 -61.00-180.00   70
 26  \w     40.00  67.00   0.50   28.34    --  105.91 -61.00   0.00   54
 27  \w     41.00  96.00   0.50   28.34    --  105.91 -77.00   0.00  110
 28  \w     33.00  73.00   0.50   28.34    --  105.91 -61.00 150.00   80
 29  \w    119.00 144.00   0.50   28.34    --  105.91 100.00  62.00   50
;
_diffrn_measurement_device 'four-circle diffractometer'
_diffrn_measurement_device_type 'XtaLAB Synergy, Dualflex, HyPix'
_diffrn_measurement_method '\w scans'
_diffrn_orient_matrix_type 'CrysAlisPro convention (1999,Acta A55,543-557)'
_diffrn_orient_matrix_UB_11 0.0220487000
_diffrn_orient_matrix_UB_12 0.0384774000
_diffrn_orient_matrix_UB_13 -0.0149725000
_diffrn_orient_matrix_UB_21 0.0112042000
_diffrn_orient_matrix_UB_22 0.0067071000
_diffrn_orient_matrix_UB_23 0.0875408000
_diffrn_orient_matrix_UB_31 0.0723680000
_diffrn_orient_matrix_UB_32 -0.0127973000
_diffrn_orient_matrix_UB_33 0.0010170000
_diffrn_radiation_monochromator mirror
_diffrn_radiation_probe x-ray
_diffrn_radiation_type 'Cu K\a'
_diffrn_radiation_wavelength 1.54184
_diffrn_reflns_av_R_equivalents 0.0423
_diffrn_reflns_av_unetI/netI 0.0364
_diffrn_reflns_Laue_measured_fraction_full 0.996
_diffrn_reflns_Laue_measured_fraction_max 0.934
_diffrn_reflns_limit_h_max 25
_diffrn_reflns_limit_h_min -19
_diffrn_reflns_limit_k_max 39
_diffrn_reflns_limit_k_min -47
_diffrn_reflns_limit_l_max 21
_diffrn_reflns_limit_l_min -22
_diffrn_reflns_number 99757
_diffrn_reflns_point_group_measured_fraction_full 0.996
_diffrn_reflns_point_group_measured_fraction_max 0.934
_diffrn_reflns_theta_full 67.684
_diffrn_reflns_theta_max 76.774
_diffrn_reflns_theta_min 2.490
_diffrn_source 'micro-focus sealed X-ray tube'
_diffrn_source_type 'PhotonJet (Cu) X-ray Source'
_exptl_absorpt_coefficient_mu 2.060
_exptl_absorpt_correction_T_max 1.00000
_exptl_absorpt_correction_T_min 0.41195
_exptl_absorpt_correction_type multi-scan
_exptl_absorpt_process_details
;
CrysAlisPro 1.171.41.93a (Rigaku Oxford Diffraction, 2020)
Empirical absorption correction using spherical harmonics,
implemented in SCALE3 ABSPACK scaling algorithm.
;
_exptl_crystal_colour green
_exptl_crystal_colour_primary green
_exptl_crystal_density_diffrn 1.549
_exptl_crystal_description prism
_exptl_crystal_F_000 6272
_exptl_crystal_size_max 0.1
_exptl_crystal_size_mid 0.07
_exptl_crystal_size_min 0.06
_refine_diff_density_max 0.534
_refine_diff_density_min -0.534
_refine_diff_density_rms 0.061
_refine_ls_extinction_method none
_refine_ls_goodness_of_fit_ref 1.013
_refine_ls_hydrogen_treatment constr
_refine_ls_matrix_type full
_refine_ls_number_parameters 1974
_refine_ls_number_reflns 25934
_refine_ls_number_restraints 803
_refine_ls_restrained_S_all 1.001
_refine_ls_R_factor_all 0.0590
_refine_ls_R_factor_gt 0.0399
_refine_ls_shift/su_max 0.002
_refine_ls_shift/su_mean 0.000
_refine_ls_structure_factor_coef Fsqd
_refine_ls_weighting_details 'w=1/[\s^2^(Fo^2^)+(0.0589P)^2^+5.6416P] where P=(Fo^2^+2Fc^2^)/3'
_refine_ls_weighting_scheme calc
_refine_ls_wR_factor_gt 0.1027
_refine_ls_wR_factor_ref 0.1132
_reflns_Friedel_coverage 0.000
_reflns_number_gt 19454
_reflns_number_total 25934
_reflns_threshold_expression 'I > 2\s(I)'
_cod_data_source_file d4dt02777a2.cif
_cod_data_source_block jp320_2
_cod_database_code 7717643
_shelx_shelxl_version_number 2018/3
_chemical_oxdiff_formula 'C15 H11 Cu N4 O2'
_shelx_space_group_comment
;
The symmetry employed for this shelxl refinement is uniquely defined
by the following loop, which should always be used as a source of
symmetry information in preference to the above space-group names.
They are only intended as comments.
;
_shelx_estimated_absorpt_t_max 0.886
_shelx_estimated_absorpt_t_min 0.820
_reflns_odcompleteness_completeness 99.67
_reflns_odcompleteness_iscentric 1
_reflns_odcompleteness_theta 66.97
_olex2_refinement_description
;
1. Fixed Uiso
 At 1.2 times of:
  All C(H) groups
 At 1.5 times of:
  All C(H,H,H) groups
2. Rigid bond restraints
 C53, Cu3, Cu4, N9, N10, N12, N15, N11, N13, N14, N16, C31, C35, C36, C40, O5,
 O6, C56, C60, C41, C45, C46, C50, C51, C55, O7, O8, C32, C34, C37, C39, C57,
 C59, C58, C42, C44, C47, C49, C52, C54, C33, C38, C43, C48
 with sigma for 1-2 distances of 0.01 and sigma for 1-3 distances of 0.02
3. Uiso/Uaniso restraints and constraints
C55 \\sim Cu3 \\sim Cu4 \\sim N9 \\sim N10 \\sim N12 \\sim N15 \\sim N11 \\sim
N13 \\sim N14 \\sim N16 \\sim C31 \\sim C35 \\sim C36 \\sim C40 \\sim O5 \\sim
O6 \\sim C56 \\sim C60 \\sim C41 \\sim C45 \\sim C46 \\sim C50 \\sim C51 \\sim
O7 \\sim O8 \\sim C32 \\sim C34 \\sim C37 \\sim C39 \\sim C57 \\sim C59 \\sim
C58 \\sim C42 \\sim C44 \\sim C47 \\sim C49 \\sim C52 \\sim C54 \\sim C53 \\sim
C33 \\sim C38 \\sim C43 \\sim C48: within 1.7A with sigma of 0.01 and sigma for
terminal atoms of 0.02 within 1.7A
C60 \\sim Cu3 \\sim Cu4 \\sim N9 \\sim N10 \\sim N12 \\sim N15 \\sim N15A \\sim
N11 \\sim N13 \\sim N14 \\sim N16 \\sim N14A \\sim N13A \\sim C31 \\sim C35
\\sim C36 \\sim C40 \\sim O5 \\sim O6 \\sim C56 \\sim C56A \\sim C137 \\sim C41
\\sim C45 \\sim C46 \\sim C50 \\sim C51 \\sim C55 \\sim O7 \\sim O8 \\sim C51A
\\sim C55A \\sim C50A \\sim C46A \\sim C32 \\sim C34 \\sim C37 \\sim C39 \\sim
C57 \\sim C59 \\sim C57A \\sim C60A \\sim C42 \\sim C44 \\sim C47 \\sim C49
\\sim C52 \\sim C54 \\sim C52A \\sim C54A \\sim C49A \\sim C47A \\sim C33 \\sim
C38 \\sim C58 \\sim C59A \\sim C43 \\sim C48 \\sim C53 \\sim C53A \\sim C48A:
within 1.7A with sigma of 0.01 and sigma for terminal atoms of 0.02 within 1.7A
4. Others
 Sof(N14A)=Sof(C51A)=Sof(C52A)=Sof(H52A)=Sof(C53A)=Sof(H53A)=Sof(C54A)=
 Sof(H54A)=Sof(C55A)=1-FVAR(1)
 Sof(N14)=Sof(C51)=Sof(C52)=Sof(H52)=Sof(C53)=Sof(H53)=Sof(C54)=Sof(H54)=
 Sof(C55)=FVAR(1)
 Sof(C56A)=Sof(C57A)=Sof(H57A)=Sof(C59A)=Sof(H59A)=Sof(C60A)=Sof(H60A)=
 Sof(N15A)=Sof(C137)=Sof(H137)=1-FVAR(2)
 Sof(N15)=Sof(C56)=Sof(C57)=Sof(H57)=Sof(C58)=Sof(H58)=Sof(C59)=Sof(H59)=
 Sof(C60)=Sof(H60)=FVAR(2)
 Sof(C50A)=Sof(N13A)=Sof(C46A)=Sof(H46A)=Sof(C47A)=Sof(H47A)=Sof(C48A)=
 Sof(H48A)=Sof(C49A)=Sof(H49A)=1-FVAR(3)
 Sof(N13)=Sof(C46)=Sof(H46)=Sof(C47)=Sof(H47)=Sof(C48)=Sof(H48)=Sof(C49)=
 Sof(H49)=Sof(C50)=FVAR(3)
5.a Aromatic/amide H refined with riding coordinates:
 C1(H1), C2(H2), C3(H3), C4(H4), C7(H7), C8(H8), C9(H9), C12(H12), C13(H13),
 C14(H14), C15(H15), C16(H16), C17(H17), C18(H18), C19(H19), C22(H22), C23(H23),
  C24(H24), C27(H27), C28(H28), C29(H29), C30(H30), C31(H31), C32(H32),
 C33(H33), C34(H34), C37(H37), C38(H38), C39(H39), C42(H42), C43(H43), C44(H44),
  C45(H45), C46(H46), C47(H47), C48(H48), C49(H49), C52(H52), C53(H53),
 C54(H54), C57(H57), C58(H58), C59(H59), C60(H60), C61(H61), C62(H62), C63(H63),
  C64(H64), C67(H67), C68(H68), C69(H69), C72(H72), C73(H73), C74(H74),
 C75(H75), C76(H76), C77(H77), C78(H78), C79(H79), C82(H82), C83(H83), C84(H84),
  C87(H87), C88(H88), C89(H89), C90(H90), C91(H91), C92(H92), C93(H93),
 C94(H94), C97(H97), C98(H98), C99(H99), C102(H102), C103(H103), C104(H104),
 C105(H105), C106(H106), C107(H107), C108(H108), C109(H109), C112(H112),
 C113(H113), C114(H114), C117(H117), C118(H118), C119(H119), C120(H120),
 C52A(H52A), C53A(H53A), C54A(H54A), C57A(H57A), C59A(H59A), C60A(H60A),
 C46A(H46A), C47A(H47A), C48A(H48A), C49A(H49A), C137(H137)
5.b Idealised Me refined as rotating group:
 C121(H12A,H12B,H12C), C123(H12D,H12E,H12F), C125(H12G,H12H,H12I), C127(H12J,
 H12K,H12L), C129(H12M,H12N,H12O), C133(H13A,H13B,H13C), C135(H13D,H13E,H13F),
 C131(H13G,H13H,H13I)
;
_olex2_submission_special_instructions 'No special instructions were received'
_oxdiff_exptl_absorpt_empirical_details
;
Empirical correction (ABSPACK) includes:
- Absorption correction using spherical harmonics
- Frame scaling
;
_oxdiff_exptl_absorpt_empirical_full_max 2.983
_oxdiff_exptl_absorpt_empirical_full_min 0.784

loop_
_space_group_symop_operation_xyz
'x, y, z'
'-x, y+1/2, -z+1/2'
'-x, -y, -z'
'x, -y-1/2, z-1/2'

loop_
_atom_site_label
_atom_site_type_symbol
_atom_site_fract_x
_atom_site_fract_y
_atom_site_fract_z
_atom_site_U_iso_or_equiv
_atom_site_adp_type
_atom_site_occupancy
_atom_site_site_symmetry_order
_atom_site_calc_flag
_atom_site_refinement_flags_posn
_atom_site_refinement_flags_adp
_atom_site_refinement_flags_occupancy
_atom_site_disorder_assembly
_atom_site_disorder_group
Cu1 Cu 1.06928(2) 0.48999(2) 0.23180(2) 0.02553(8) Uani 1 1 d . . . . .
Cu2 Cu 0.92393(2) 0.49090(2) 0.27144(2) 0.02662(8) Uani 1 1 d . . . . .
O1 O 0.82635(9) 0.54291(5) 0.29089(11) 0.0390(4) Uani 1 1 d . . . . .
O2 O 0.91249(8) 0.55222(5) 0.36965(11) 0.0353(4) Uani 1 1 d . . . . .
O3 O 1.09543(9) 0.54251(5) 0.11909(10) 0.0361(4) Uani 1 1 d . . . . .
O4 O 1.16211(8) 0.54585(5) 0.22205(10) 0.0347(4) Uani 1 1 d . . . . .
N1 N 1.12496(9) 0.44444(5) 0.26251(11) 0.0266(4) Uani 1 1 d . . . . .
N2 N 1.01718(9) 0.45209(5) 0.16355(11) 0.0233(4) Uani 1 1 d . . . . .
N3 N 0.93951(9) 0.51504(5) 0.16602(11) 0.0250(4) Uani 1 1 d . . . . .
N4 N 1.05065(9) 0.51047(5) 0.33862(11) 0.0267(4) Uani 1 1 d . . . . .
N5 N 0.96837(9) 0.44965(5) 0.33580(11) 0.0253(4) Uani 1 1 d . . . . .
N6 N 0.86201(10) 0.44720(5) 0.23350(12) 0.0287(4) Uani 1 1 d . . . . .
N7 N 0.88258(10) 0.53244(5) 0.32006(12) 0.0288(4) Uani 1 1 d . . . . .
N8 N 1.11352(9) 0.53060(5) 0.18457(12) 0.0268(4) Uani 1 1 d . . . . .
C1 C 1.17980(12) 0.44251(7) 0.31261(15) 0.0314(5) Uani 1 1 d . . . . .
H1 H 1.196923 0.463855 0.336433 0.038 Uiso 1 1 calc R U . . .
C2 C 1.21258(12) 0.41068(7) 0.33112(15) 0.0348(5) Uani 1 1 d . . . . .
H2 H 1.251947 0.410281 0.365949 0.042 Uiso 1 1 calc R U . . .
C3 C 1.18658(13) 0.37941(7) 0.29759(15) 0.0352(6) Uani 1 1 d . . . . .
H3 H 1.207792 0.357198 0.309605 0.042 Uiso 1 1 calc R U . . .
C4 C 1.12959(12) 0.38087(6) 0.24662(14) 0.0319(5) Uani 1 1 d . . . . .
H4 H 1.110883 0.359716 0.223512 0.038 Uiso 1 1 calc R U . . .
C5 C 1.09993(11) 0.41398(6) 0.22962(13) 0.0262(5) Uani 1 1 d . . . . .
C6 C 1.04032(11) 0.41838(6) 0.17301(13) 0.0259(5) Uani 1 1 d . . . . .
C7 C 1.01084(12) 0.38995(6) 0.13065(14) 0.0292(5) Uani 1 1 d . . . . .
H7 H 1.026794 0.366310 0.139375 0.035 Uiso 1 1 calc R U . . .
C8 C 0.95814(12) 0.39675(6) 0.07590(14) 0.0311(5) Uani 1 1 d . . . . .
H8 H 0.937592 0.377741 0.046272 0.037 Uiso 1 1 calc R U . . .
C9 C 0.93517(12) 0.43139(6) 0.06413(14) 0.0280(5) Uani 1 1 d . . . . .
H9 H 0.899789 0.436592 0.025547 0.034 Uiso 1 1 calc R U . . .
C10 C 0.96528(11) 0.45833(6) 0.11030(13) 0.0245(4) Uani 1 1 d . . . . .
C11 C 0.94241(10) 0.49583(6) 0.10110(13) 0.0244(4) Uani 1 1 d . . . . .
C12 C 0.92663(10) 0.51022(6) 0.02776(14) 0.0268(5) Uani 1 1 d . . . . .
H12 H 0.928143 0.495857 -0.016891 0.032 Uiso 1 1 calc R U . . .
C13 C 0.90868(11) 0.54587(6) 0.02117(14) 0.0289(5) Uani 1 1 d . . . . .
H13 H 0.897744 0.556360 -0.028102 0.035 Uiso 1 1 calc R U . . .
C14 C 0.90697(11) 0.56584(6) 0.08725(14) 0.0292(5) Uani 1 1 d . . . . .
H14 H 0.895029 0.590346 0.084222 0.035 Uiso 1 1 calc R U . . .
C15 C 0.92285(11) 0.54970(6) 0.15790(14) 0.0265(5) Uani 1 1 d . . . . .
H15 H 0.921980 0.563761 0.203083 0.032 Uiso 1 1 calc R U . . .
C16 C 0.80765(12) 0.44815(7) 0.18297(15) 0.0341(5) Uani 1 1 d . . . . .
H16 H 0.796583 0.469885 0.156670 0.041 Uiso 1 1 calc R U . . .
C17 C 0.76655(13) 0.41879(7) 0.16716(16) 0.0389(6) Uani 1 1 d . . . . .
H17 H 0.728710 0.420245 0.130153 0.047 Uiso 1 1 calc R U . . .
C18 C 0.78215(13) 0.38732(7) 0.20672(18) 0.0417(6) Uani 1 1 d . . . . .
H18 H 0.754552 0.366919 0.198005 0.050 Uiso 1 1 calc R U . . .
C19 C 0.83840(12) 0.38599(7) 0.25905(16) 0.0364(6) Uani 1 1 d . . . . .
H19 H 0.849836 0.364671 0.286777 0.044 Uiso 1 1 calc R U . . .
C20 C 0.87815(11) 0.41633(6) 0.27064(14) 0.0278(5) Uani 1 1 d . . . . .
C21 C 0.93928(12) 0.41719(6) 0.32503(14) 0.0281(5) Uani 1 1 d . . . . .
C22 C 0.96593(13) 0.38680(7) 0.36260(16) 0.0352(6) Uani 1 1 d . . . . .
H22 H 0.945593 0.364175 0.352903 0.042 Uiso 1 1 calc R U . . .
C23 C 1.02214(13) 0.39001(7) 0.41397(16) 0.0393(6) Uani 1 1 d . . . . .
H23 H 1.041446 0.369544 0.439473 0.047 Uiso 1 1 calc R U . . .
C24 C 1.05037(12) 0.42354(7) 0.42815(15) 0.0356(6) Uani 1 1 d . . . . .
H24 H 1.087870 0.426486 0.465176 0.043 Uiso 1 1 calc R U . . .
C25 C 1.02264(11) 0.45259(6) 0.38713(13) 0.0280(5) Uani 1 1 d . . . . .
C26 C 1.05098(11) 0.48888(7) 0.40031(14) 0.0287(5) Uani 1 1 d . . . . .
C27 C 1.07527(12) 0.49987(8) 0.47425(15) 0.0357(6) Uani 1 1 d . . . . .
H27 H 1.075949 0.483937 0.516676 0.043 Uiso 1 1 calc R U . . .
C28 C 1.09853(13) 0.53468(8) 0.48469(16) 0.0407(6) Uani 1 1 d . . . . .
H28 H 1.116509 0.542682 0.534221 0.049 Uiso 1 1 calc R U . . .
C29 C 1.09517(12) 0.55714(7) 0.42293(16) 0.0375(6) Uani 1 1 d . . . . .
H29 H 1.109629 0.581176 0.429068 0.045 Uiso 1 1 calc R U . . .
C30 C 1.07044(12) 0.54442(7) 0.35136(15) 0.0325(5) Uani 1 1 d . . . . .
H30 H 1.067227 0.560450 0.308947 0.039 Uiso 1 1 calc R U . . .
Cu3 Cu 0.44685(2) 0.61182(2) 0.76737(2) 0.02895(8) Uani 1 1 d . U . . .
Cu4 Cu 0.58840(2) 0.61242(2) 0.72972(2) 0.02900(8) Uani 1 1 d . U . . .
O5 O 0.34539(9) 0.66293(5) 0.76488(13) 0.0468(5) Uani 1 1 d . U . . .
O6 O 0.42910(8) 0.67854(4) 0.84270(11) 0.0348(4) Uani 1 1 d . U . . .
O7 O 0.60662(9) 0.66842(5) 0.62237(10) 0.0375(4) Uani 1 1 d . U . . .
O8 O 0.67491(9) 0.67055(5) 0.72365(11) 0.0405(4) Uani 1 1 d . U . . .
N9 N 0.38109(9) 0.56857(5) 0.72950(11) 0.0268(4) Uani 1 1 d . U . . .
N10 N 0.48500(9) 0.57036(5) 0.83528(11) 0.0266(4) Uani 1 1 d . U . . .
N11 N 0.56236(10) 0.63164(5) 0.83974(12) 0.0307(4) Uani 1 1 d . U . . .
N12 N 0.40181(10) 0.65583(5) 0.79702(13) 0.0325(4) Uani 1 1 d . U . . .
N13 N 0.65948(18) 0.57469(8) 0.7829(2) 0.0268(7) Uani 0.823(4) 1 d . U P A 1
N14 N 0.55594(15) 0.56531(8) 0.67984(16) 0.0250(6) Uani 0.814(4) 1 d . U P A 1
N15 N 0.46999(15) 0.62304(9) 0.65274(18) 0.0275(6) Uani 0.805(4) 1 d . U P A 1
N16 N 0.62730(10) 0.65477(5) 0.68493(12) 0.0295(4) Uani 1 1 d . U . . .
C31 C 0.32918(12) 0.56975(7) 0.67579(15) 0.0325(5) Uani 1 1 d . U . . .
H31 H 0.320043 0.591472 0.648691 0.039 Uiso 1 1 calc R U . . .
C32 C 0.28787(13) 0.54079(7) 0.65756(16) 0.0370(6) Uani 1 1 d . U . . .
H32 H 0.251521 0.542549 0.618594 0.044 Uiso 1 1 calc R U . . .
C33 C 0.30096(13) 0.50932(7) 0.69752(17) 0.0374(6) Uani 1 1 d . U . . .
H33 H 0.273135 0.489132 0.686866 0.045 Uiso 1 1 calc R U . . .
C34 C 0.35468(12) 0.50739(7) 0.75298(16) 0.0336(5) Uani 1 1 d . U . . .
H34 H 0.364329 0.485935 0.780912 0.040 Uiso 1 1 calc R U . . .
C35 C 0.39494(11) 0.53774(6) 0.76750(14) 0.0269(5) Uani 1 1 d . U . . .
C36 C 0.45460(11) 0.53816(6) 0.82450(14) 0.0283(5) Uani 1 1 d . U . . .
C37 C 0.47842(13) 0.50761(7) 0.86363(16) 0.0370(6) Uani 1 1 d . U . . .
H37 H 0.456311 0.485386 0.855041 0.044 Uiso 1 1 calc R U . . .
C38 C 0.53482(13) 0.51029(7) 0.91517(17) 0.0402(6) Uani 1 1 d . U . . .
H38 H 0.552724 0.489700 0.941472 0.048 Uiso 1 1 calc R U . . .
C39 C 0.56507(13) 0.54305(7) 0.92828(16) 0.0377(6) Uani 1 1 d . U . . .
H39 H 0.603143 0.545364 0.964715 0.045 Uiso 1 1 calc R U . . .
C40 C 0.53889(11) 0.57282(7) 0.88716(13) 0.0300(5) Uani 1 1 d . U . . .
C41 C 0.56782(11) 0.60873(7) 0.89994(14) 0.0308(5) Uani 1 1 d . U . . .
C42 C 0.59786(13) 0.61837(8) 0.97269(16) 0.0403(6) Uani 1 1 d . U . . .
H42 H 0.601928 0.601638 1.013817 0.048 Uiso 1 1 calc R U . . .
C43 C 0.62159(13) 0.65283(8) 0.98365(17) 0.0434(6) Uani 1 1 d . U . . .
H43 H 0.643540 0.659848 1.032132 0.052 Uiso 1 1 calc R U . . .
C44 C 0.61318(12) 0.67672(7) 0.92405(17) 0.0390(6) Uani 1 1 d . U . . .
H44 H 0.627775 0.700689 0.931174 0.047 Uiso 1 1 calc R U . . .
C45 C 0.58290(12) 0.66535(7) 0.85278(16) 0.0346(5) Uani 1 1 d . U . . .
H45 H 0.576556 0.682111 0.811820 0.042 Uiso 1 1 calc R U . . .
C46 C 0.71044(16) 0.58157(9) 0.8363(2) 0.0302(7) Uani 0.823(4) 1 d . U P A 1
H46 H 0.718205 0.605595 0.852097 0.036 Uiso 0.823(4) 1 calc R U P A 1
C47 C 0.75229(15) 0.55540(9) 0.8696(2) 0.0360(7) Uani 0.823(4) 1 d . U P A 1
H47 H 0.787615 0.561230 0.907778 0.043 Uiso 0.823(4) 1 calc R U P A 1
C48 C 0.74126(17) 0.52036(10) 0.8457(2) 0.0377(8) Uani 0.823(4) 1 d . U P A 1
H48 H 0.769644 0.501813 0.866594 0.045 Uiso 0.823(4) 1 calc R U P A 1
C49 C 0.6894(3) 0.51283(13) 0.7919(4) 0.0360(11) Uani 0.823(4) 1 d . U P A 1
H49 H 0.680840 0.488937 0.775578 0.043 Uiso 0.823(4) 1 calc R U P A 1
C50 C 0.64863(17) 0.54062(8) 0.76081(19) 0.0270(7) Uani 0.823(4) 1 d . U P A 1
C51 C 0.5905(2) 0.53532(9) 0.7029(2) 0.0257(8) Uani 0.814(4) 1 d . U P A 1
C52 C 0.57124(15) 0.50186(8) 0.67365(18) 0.0313(7) Uani 0.814(4) 1 d . U P A 1
H52 H 0.595776 0.481184 0.690397 0.038 Uiso 0.814(4) 1 calc R U P A 1
C53 C 0.51648(18) 0.49903(11) 0.6204(2) 0.0362(8) Uani 0.814(4) 1 d . U P A 1
H53 H 0.502627 0.476353 0.600411 0.043 Uiso 0.814(4) 1 calc R U P A 1
C54 C 0.4816(2) 0.52950(11) 0.5961(2) 0.0353(8) Uani 0.814(4) 1 d . U P A 1
H54 H 0.443820 0.528053 0.558940 0.042 Uiso 0.814(4) 1 calc R U P A 1
C55 C 0.50289(16) 0.56225(9) 0.62713(19) 0.0262(6) Uani 0.814(4) 1 d . U P A 1
C56 C 0.47053(17) 0.59616(13) 0.60041(19) 0.0257(8) Uani 0.805(4) 1 d . U P A 1
C57 C 0.44608(14) 0.60062(9) 0.52369(18) 0.0336(7) Uani 0.805(4) 1 d . U P A 1
H57 H 0.444752 0.581138 0.488736 0.040 Uiso 0.805(4) 1 calc R U P A 1
C58 C 0.4234(2) 0.63446(13) 0.4987(3) 0.0370(10) Uani 0.805(4) 1 d . U P A 1
H58 H 0.406293 0.638248 0.446544 0.044 Uiso 0.805(4) 1 calc R U P A 1
C59 C 0.42616(18) 0.66210(11) 0.5509(3) 0.0366(8) Uani 0.805(4) 1 d . U P A 1
H59 H 0.412828 0.685478 0.534933 0.044 Uiso 0.805(4) 1 calc R U P A 1
C60 C 0.44849(16) 0.65529(12) 0.6263(2) 0.0319(7) Uani 0.805(4) 1 d . U P A 1
H60 H 0.448873 0.674391 0.662187 0.038 Uiso 0.805(4) 1 calc R U P A 1
Cu5 Cu 0.45076(2) 0.63829(2) 0.25790(2) 0.02771(8) Uani 1 1 d . . . . .
Cu6 Cu 0.59485(2) 0.63892(2) 0.22875(2) 0.02622(8) Uani 1 1 d . . . . .
O9 O 0.42652(10) 0.58083(6) 0.35733(12) 0.0499(5) Uani 1 1 d . . . . .
O10 O 0.36053(10) 0.58058(5) 0.25512(12) 0.0476(5) Uani 1 1 d . . . . .
O11 O 0.68200(9) 0.60836(5) 0.13359(12) 0.0419(4) Uani 1 1 d . . . . .
O12 O 0.60435(8) 0.57144(4) 0.14979(10) 0.0331(4) Uani 1 1 d . . . . .
N17 N 0.39035(10) 0.68301(5) 0.23154(12) 0.0277(4) Uani 1 1 d . . . . .
N18 N 0.49572(9) 0.67557(5) 0.33444(11) 0.0236(4) Uani 1 1 d . . . . .
N19 N 0.57441(9) 0.61363(5) 0.33053(11) 0.0254(4) Uani 1 1 d . . . . .
N20 N 0.66600(10) 0.67625(5) 0.28009(12) 0.0286(4) Uani 1 1 d . . . . .
N21 N 0.56178(10) 0.68538(5) 0.17574(11) 0.0274(4) Uani 1 1 d . . . . .
N22 N 0.47101(10) 0.62813(5) 0.14410(12) 0.0306(4) Uani 1 1 d . . . . .
N23 N 0.40825(10) 0.59466(5) 0.29454(12) 0.0291(4) Uani 1 1 d . . . . .
N24 N 0.63093(9) 0.60104(5) 0.16545(12) 0.0300(4) Uani 1 1 d . . . . .
C61 C 0.59212(11) 0.57915(6) 0.33686(14) 0.0283(5) Uani 1 1 d . . . . .
H61 H 0.593011 0.565543 0.291040 0.034 Uiso 1 1 calc R U . . .
C62 C 0.60920(11) 0.56242(6) 0.40723(15) 0.0297(5) Uani 1 1 d . . . . .
H62 H 0.621569 0.537965 0.409349 0.036 Uiso 1 1 calc R U . . .
C63 C 0.60786(11) 0.58203(7) 0.47402(14) 0.0308(5) Uani 1 1 d . . . . .
H63 H 0.619896 0.571331 0.522868 0.037 Uiso 1 1 calc R U . . .
C64 C 0.58878(11) 0.61744(6) 0.46893(14) 0.0290(5) Uani 1 1 d . . . . .
H64 H 0.587472 0.631448 0.514126 0.035 Uiso 1 1 calc R U . . .
C65 C 0.57147(10) 0.63224(6) 0.39605(13) 0.0249(4) Uani 1 1 d . . . . .
C66 C 0.54686(11) 0.66948(6) 0.38880(13) 0.0246(4) Uani 1 1 d . . . . .
C67 C 0.57411(12) 0.69640(6) 0.43758(14) 0.0307(5) Uani 1 1 d . . . . .
H67 H 0.609490 0.691401 0.476307 0.037 Uiso 1 1 calc R U . . .
C68 C 0.54845(13) 0.73055(7) 0.42832(15) 0.0336(5) Uani 1 1 d . . . . .
H68 H 0.567101 0.749465 0.459783 0.040 Uiso 1 1 calc R U . . .
C69 C 0.49570(12) 0.73707(6) 0.37325(15) 0.0307(5) Uani 1 1 d . . . . .
H69 H 0.477523 0.760367 0.366674 0.037 Uiso 1 1 calc R U . . .
C70 C 0.46958(11) 0.70892(6) 0.32750(13) 0.0254(5) Uani 1 1 d . . . . .
C71 C 0.41092(11) 0.71305(6) 0.26916(14) 0.0267(5) Uani 1 1 d . . . . .
C72 C 0.37821(12) 0.74549(6) 0.25429(15) 0.0317(5) Uani 1 1 d . . . . .
H72 H 0.393210 0.766430 0.281443 0.038 Uiso 1 1 calc R U . . .
C73 C 0.32386(12) 0.74672(7) 0.19968(16) 0.0342(5) Uani 1 1 d . . . . .
H73 H 0.301144 0.768597 0.188612 0.041 Uiso 1 1 calc R U . . .
C74 C 0.30244(13) 0.71561(7) 0.16080(16) 0.0356(6) Uani 1 1 d . . . . .
H74 H 0.264774 0.715762 0.123390 0.043 Uiso 1 1 calc R U . . .
C75 C 0.33773(12) 0.68450(7) 0.17836(15) 0.0329(5) Uani 1 1 d . . . . .
H75 H 0.323972 0.663285 0.151468 0.039 Uiso 1 1 calc R U . . .
C76 C 0.44706(12) 0.59698(7) 0.11562(15) 0.0339(5) Uani 1 1 d . . . . .
H76 H 0.445776 0.577314 0.149784 0.041 Uiso 1 1 calc R U . . .
C77 C 0.42390(12) 0.59205(7) 0.03807(16) 0.0351(6) Uani 1 1 d . . . . .
H77 H 0.406907 0.569623 0.019924 0.042 Uiso 1 1 calc R U . . .
C78 C 0.42630(13) 0.62050(7) -0.01142(16) 0.0378(6) Uani 1 1 d . . . . .
H78 H 0.409783 0.618116 -0.064197 0.045 Uiso 1 1 calc R U . . .
C79 C 0.45284(13) 0.65250(7) 0.01605(15) 0.0363(6) Uani 1 1 d . . . . .
H79 H 0.455602 0.672216 -0.017685 0.044 Uiso 1 1 calc R U . . .
C80 C 0.47554(12) 0.65549(7) 0.09402(14) 0.0310(5) Uani 1 1 d . . . . .
C81 C 0.50902(12) 0.68880(6) 0.12289(14) 0.0309(5) Uani 1 1 d . . . . .
C82 C 0.48818(14) 0.72220(7) 0.09289(16) 0.0404(6) Uani 1 1 d . . . . .
H82 H 0.449934 0.724167 0.056600 0.048 Uiso 1 1 calc R U . . .
C83 C 0.52428(16) 0.75213(7) 0.11712(16) 0.0425(6) Uani 1 1 d . . . . .
H83 H 0.510630 0.774997 0.098007 0.051 Uiso 1 1 calc R U . . .
C84 C 0.57991(14) 0.74882(7) 0.16882(15) 0.0373(6) Uani 1 1 d . . . . .
H84 H 0.605717 0.769186 0.184807 0.045 Uiso 1 1 calc R U . . .
C85 C 0.59789(13) 0.71518(6) 0.19744(14) 0.0309(5) Uani 1 1 d . . . . .
C86 C 0.65739(12) 0.70959(6) 0.25260(14) 0.0290(5) Uani 1 1 d . . . . .
C87 C 0.70355(14) 0.73690(7) 0.27437(17) 0.0373(6) Uani 1 1 d . . . . .
H87 H 0.697139 0.760281 0.253929 0.045 Uiso 1 1 calc R U . . .
C88 C 0.75770(14) 0.72916(7) 0.32536(18) 0.0411(6) Uani 1 1 d . . . . .
H88 H 0.789491 0.747174 0.340241 0.049 Uiso 1 1 calc R U . . .
C89 C 0.76608(13) 0.69509(7) 0.35521(17) 0.0381(6) Uani 1 1 d . . . . .
H89 H 0.802886 0.689309 0.391435 0.046 Uiso 1 1 calc R U . . .
C90 C 0.71874(12) 0.66962(7) 0.33032(15) 0.0318(5) Uani 1 1 d . . . . .
H90 H 0.724340 0.646109 0.350314 0.038 Uiso 1 1 calc R U . . .
Cu7 Cu -0.04092(2) 0.73778(2) 0.25338(2) 0.02434(8) Uani 1 1 d . . . . .
Cu8 Cu 0.10017(2) 0.73749(2) 0.21985(2) 0.02524(8) Uani 1 1 d . . . . .
O13 O 0.10967(9) 0.80488(4) 0.13905(11) 0.0347(4) Uani 1 1 d . . . . .
O14 O 0.17614(8) 0.76481(5) 0.10770(10) 0.0346(4) Uani 1 1 d . . . . .
O15 O -0.06027(8) 0.80302(4) 0.33653(10) 0.0322(4) Uani 1 1 d . . . . .
O16 O -0.13939(8) 0.79055(5) 0.25000(11) 0.0353(4) Uani 1 1 d . . . . .
N25 N -0.10171(9) 0.69220(5) 0.23282(11) 0.0252(4) Uani 1 1 d . . . . .
N26 N 0.00309(9) 0.70280(5) 0.33456(11) 0.0251(4) Uani 1 1 d . . . . .
N27 N 0.08160(9) 0.76464(5) 0.31978(12) 0.0274(4) Uani 1 1 d . . . . .
N28 N -0.02540(9) 0.74711(5) 0.13821(11) 0.0247(4) Uani 1 1 d . . . . .
N29 N 0.06525(9) 0.69026(5) 0.17138(11) 0.0235(4) Uani 1 1 d . . . . .
N30 N 0.17024(9) 0.70117(5) 0.27459(11) 0.0266(4) Uani 1 1 d . . . . .
N31 N 0.13193(9) 0.77388(5) 0.14885(11) 0.0266(4) Uani 1 1 d . . . . .
N32 N -0.08437(9) 0.78244(5) 0.28470(11) 0.0255(4) Uani 1 1 d . . . . .
C91 C -0.15418(11) 0.68905(6) 0.17988(14) 0.0298(5) Uani 1 1 d . . . . .
H91 H -0.166563 0.708959 0.147846 0.036 Uiso 1 1 calc R U . . .
C92 C -0.19136(12) 0.65798(7) 0.16966(15) 0.0343(5) Uani 1 1 d . . . . .
H92 H -0.228408 0.656564 0.131535 0.041 Uiso 1 1 calc R U . . .
C93 C -0.17279(12) 0.62890(7) 0.21694(16) 0.0345(6) Uani 1 1 d . . . . .
H93 H -0.197258 0.607259 0.211643 0.041 Uiso 1 1 calc R U . . .
C94 C -0.11838(12) 0.63186(6) 0.27165(15) 0.0316(5) Uani 1 1 d . . . . .
H94 H -0.104996 0.612329 0.304375 0.038 Uiso 1 1 calc R U . . .
C95 C -0.08347(11) 0.66405(6) 0.27794(14) 0.0266(5) Uani 1 1 d . . . . .
C96 C -0.02480(11) 0.66987(6) 0.33540(13) 0.0264(5) Uani 1 1 d . . . . .
C97 C 0.00041(12) 0.64408(7) 0.38833(16) 0.0350(6) Uani 1 1 d . . . . .
H97 H -0.018955 0.620992 0.387899 0.042 Uiso 1 1 calc R U . . .
C98 C 0.05359(13) 0.65237(7) 0.44121(16) 0.0372(6) Uani 1 1 d . . . . .
H98 H 0.071297 0.634939 0.477206 0.045 Uiso 1 1 calc R U . . .
C99 C 0.08120(12) 0.68623(7) 0.44175(15) 0.0346(5) Uani 1 1 d . . . . .
H99 H 0.117471 0.692532 0.478290 0.042 Uiso 1 1 calc R U . . .
C100 C 0.05418(11) 0.71075(6) 0.38714(13) 0.0273(5) Uani 1 1 d . . . . .
C101 C 0.07948(11) 0.74791(7) 0.38747(14) 0.0282(5) Uani 1 1 d . . . . .
C102 C 0.09825(12) 0.76506(7) 0.45715(15) 0.0349(6) Uani 1 1 d . . . . .
H102 H 0.096841 0.752616 0.504397 0.042 Uiso 1 1 calc R U . . .
C103 C 0.11891(12) 0.80017(8) 0.45753(16) 0.0379(6) Uani 1 1 d . . . . .
H103 H 0.132124 0.812132 0.504675 0.046 Uiso 1 1 calc R U . . .
C104 C 0.11992(12) 0.81736(7) 0.38829(16) 0.0359(6) Uani 1 1 d . . . . .
H104 H 0.133829 0.841530 0.386631 0.043 Uiso 1 1 calc R U . . .
C105 C 0.10039(11) 0.79901(6) 0.32089(15) 0.0312(5) Uani 1 1 d . . . . .
H105 H 0.100262 0.811276 0.273221 0.037 Uiso 1 1 calc R U . . .
C106 C -0.04967(11) 0.77816(6) 0.10910(14) 0.0278(5) Uani 1 1 d . . . . .
H106 H -0.050816 0.797929 0.143025 0.033 Uiso 1 1 calc R U . . .
C107 C -0.07307(11) 0.78295(7) 0.03256(14) 0.0308(5) Uani 1 1 d . . . . .
H107 H -0.089066 0.805549 0.014263 0.037 Uiso 1 1 calc R U . . .
C108 C -0.07270(11) 0.75406(7) -0.01704(14) 0.0309(5) Uani 1 1 d . . . . .
H108 H -0.090051 0.756235 -0.069591 0.037 Uiso 1 1 calc R U . . .
C109 C -0.04668(11) 0.72208(7) 0.01137(14) 0.0288(5) Uani 1 1 d . . . . .
H109 H -0.045523 0.701998 -0.021688 0.035 Uiso 1 1 calc R U . . .
C110 C -0.02209(10) 0.71943(6) 0.08886(13) 0.0248(4) Uani 1 1 d . . . . .
C111 C 0.01264(11) 0.68626(6) 0.11835(13) 0.0241(4) Uani 1 1 d . . . . .
C112 C -0.00653(12) 0.65316(6) 0.08777(14) 0.0296(5) Uani 1 1 d . . . . .
H112 H -0.044496 0.650952 0.051143 0.036 Uiso 1 1 calc R U . . .
C113 C 0.03102(12) 0.62327(6) 0.11184(15) 0.0313(5) Uani 1 1 d . . . . .
H113 H 0.018927 0.600322 0.091901 0.038 Uiso 1 1 calc R U . . .
C114 C 0.08565(12) 0.62739(6) 0.16468(14) 0.0293(5) Uani 1 1 d . . . . .
H114 H 0.112377 0.607353 0.180617 0.035 Uiso 1 1 calc R U . . .
C115 C 0.10173(11) 0.66092(6) 0.19477(13) 0.0245(4) Uani 1 1 d . . . . .
C116 C 0.15992(11) 0.66703(6) 0.25213(13) 0.0260(5) Uani 1 1 d . . . . .
C117 C 0.20195(13) 0.63941(7) 0.28073(17) 0.0362(6) Uani 1 1 d . . . . .
H117 H 0.194069 0.615567 0.263703 0.043 Uiso 1 1 calc R U . . .
C118 C 0.25495(13) 0.64740(7) 0.33399(17) 0.0398(6) Uani 1 1 d . . . . .
H118 H 0.284232 0.629061 0.354011 0.048 Uiso 1 1 calc R U . . .
C119 C 0.26534(13) 0.68233(7) 0.35823(16) 0.0357(6) Uani 1 1 d . . . . .
H119 H 0.301355 0.688396 0.395315 0.043 Uiso 1 1 calc R U . . .
C120 C 0.22176(11) 0.70806(6) 0.32683(14) 0.0298(5) Uani 1 1 d . . . . .
H120 H 0.228813 0.732041 0.343326 0.036 Uiso 1 1 calc R U . . .
N33 N 0.15661(17) 0.37526(9) 0.03616(18) 0.0680(8) Uani 1 1 d . . . . .
C121 C 0.21618(14) 0.32203(8) 0.10741(18) 0.0445(7) Uani 1 1 d . . . . .
H12A H 0.230713 0.304936 0.070146 0.067 Uiso 1 1 calc R U . . .
H12B H 0.184955 0.310363 0.138593 0.067 Uiso 1 1 calc R U . . .
H12C H 0.254786 0.330528 0.141069 0.067 Uiso 1 1 calc R U . . .
C122 C 0.18393(16) 0.35188(9) 0.06678(17) 0.0482(7) Uani 1 1 d . . . . .
N34 N 0.16231(15) 0.36168(7) 0.51641(19) 0.0619(8) Uani 1 1 d . . . . .
C123 C 0.22047(14) 0.42190(8) 0.5522(2) 0.0504(8) Uani 1 1 d . . . . .
H12D H 0.219693 0.437012 0.506238 0.076 Uiso 1 1 calc R U . . .
H12E H 0.266587 0.417582 0.573168 0.076 Uiso 1 1 calc R U . . .
H12F H 0.196851 0.433923 0.591034 0.076 Uiso 1 1 calc R U . . .
C124 C 0.18828(14) 0.38809(8) 0.53152(18) 0.0437(6) Uani 1 1 d . . . . .
N35 N 0.64698(15) 0.25784(8) 0.52742(18) 0.0631(8) Uani 1 1 d . . . . .
C125 C 0.70395(15) 0.19837(9) 0.5704(2) 0.0613(9) Uani 1 1 d . . . . .
H12G H 0.697306 0.180889 0.528512 0.092 Uiso 1 1 calc R U . . .
H12H H 0.684329 0.189329 0.615578 0.092 Uiso 1 1 calc R U . . .
H12I H 0.751596 0.202327 0.583815 0.092 Uiso 1 1 calc R U . . .
C126 C 0.67239(14) 0.23166(9) 0.54573(19) 0.0477(7) Uani 1 1 d . . . . .
N36 N 0.69999(16) 0.51096(8) 0.5415(2) 0.0683(8) Uani 1 1 d . . . . .
C127 C 0.73352(14) 0.45135(7) 0.60979(18) 0.0428(6) Uani 1 1 d . . . . .
H12J H 0.749701 0.434577 0.572947 0.064 Uiso 1 1 calc R U . . .
H12K H 0.694925 0.441070 0.631171 0.064 Uiso 1 1 calc R U . . .
H12L H 0.768742 0.455955 0.651588 0.064 Uiso 1 1 calc R U . . .
C128 C 0.71460(14) 0.48446(8) 0.57092(17) 0.0408(6) Uani 1 1 d . . . . .
N37 N 0.21504(17) 0.63310(9) 0.0211(2) 0.0789(10) Uani 1 1 d . . . . .
C129 C 0.25838(14) 0.57699(7) 0.09555(18) 0.0418(6) Uani 1 1 d . . . . .
H12M H 0.275396 0.559972 0.059799 0.063 Uiso 1 1 calc R U . . .
H12N H 0.221943 0.565999 0.119841 0.063 Uiso 1 1 calc R U . . .
H12O H 0.294076 0.583632 0.135346 0.063 Uiso 1 1 calc R U . . .
C130 C 0.23435(14) 0.60854(8) 0.05372(17) 0.0419(6) Uani 1 1 d . . . . .
N38 N 0.28573(16) 0.23066(9) 0.4654(2) 0.0695(9) Uani 1 1 d . . . . .
C133 C 0.24238(13) 0.29155(7) 0.41142(17) 0.0408(6) Uani 1 1 d . . . . .
H13A H 0.206935 0.287496 0.369578 0.061 Uiso 1 1 calc R U . . .
H13B H 0.278823 0.304627 0.391511 0.061 Uiso 1 1 calc R U . . .
H13C H 0.224979 0.305511 0.452312 0.061 Uiso 1 1 calc R U . . .
C134 C 0.26656(14) 0.25764(8) 0.44219(17) 0.0429(6) Uani 1 1 d . . . . .
N39 N 0.80028(16) 0.39409(8) 0.46375(19) 0.0674(9) Uani 1 1 d . . . . .
C135 C 0.74182(13) 0.33627(8) 0.4128(2) 0.0456(7) Uani 1 1 d . . . . .
H13D H 0.715687 0.341301 0.363491 0.068 Uiso 1 1 calc R U . . .
H13E H 0.712392 0.327571 0.449860 0.068 Uiso 1 1 calc R U . . .
H13F H 0.775252 0.318060 0.405346 0.068 Uiso 1 1 calc R U . . .
C136 C 0.77448(14) 0.36857(8) 0.44210(18) 0.0441(7) Uani 1 1 d . . . . .
N40 N 0.66983(12) 0.48097(7) 0.04122(15) 0.0480(6) Uani 1 1 d . . . . .
C131 C 0.74388(14) 0.53440(8) 0.0911(2) 0.0531(8) Uani 1 1 d . . . . .
H13G H 0.780879 0.536769 0.059563 0.080 Uiso 1 1 calc R U . . .
H13H H 0.761314 0.530122 0.144906 0.080 Uiso 1 1 calc R U . . .
H13I H 0.717573 0.556390 0.087765 0.080 Uiso 1 1 calc R U . . .
C132 C 0.70199(13) 0.50447(8) 0.06306(17) 0.0401(6) Uani 1 1 d . . . . .
N14A N 0.5301(7) 0.5750(3) 0.6572(8) 0.0207(19) Uani 0.186(4) 1 d . U P A 2
C51A C 0.5573(7) 0.5424(4) 0.6690(9) 0.0247(18) Uani 0.186(4) 1 d . U P A 2
C52A C 0.5274(9) 0.5130(4) 0.6224(11) 0.031(2) Uani 0.186(4) 1 d . U P A 2
H52A H 0.543673 0.489307 0.628797 0.037 Uiso 0.186(4) 1 calc R U P A 2
C53A C 0.4748(9) 0.5211(5) 0.5688(11) 0.033(2) Uani 0.186(4) 1 d . U P A 2
H53A H 0.453872 0.502197 0.539167 0.039 Uiso 0.186(4) 1 calc R U P A 2
C54A C 0.4515(6) 0.5543(3) 0.5563(8) 0.030(2) Uani 0.186(4) 1 d . U P A 2
H54A H 0.417487 0.559742 0.516285 0.036 Uiso 0.186(4) 1 calc R U P A 2
C55A C 0.4811(8) 0.5808(5) 0.6068(9) 0.019(2) Uani 0.186(4) 1 d . U P A 2
C56A C 0.4568(6) 0.6173(4) 0.5955(7) 0.0228(17) Uani 0.195(4) 1 d . U P A 2
C57A C 0.4398(9) 0.6303(6) 0.5195(11) 0.029(2) Uani 0.195(4) 1 d . U P A 2
H57A H 0.441740 0.615868 0.475028 0.035 Uiso 0.195(4) 1 calc R U P A 2
C59A C 0.4196(7) 0.6666(4) 0.5153(10) 0.030(2) Uani 0.195(4) 1 d . U P A 2
H59A H 0.405757 0.676278 0.465943 0.036 Uiso 0.195(4) 1 calc R U P A 2
C60A C 0.4188(5) 0.6890(4) 0.5798(7) 0.030(2) Uani 0.195(4) 1 d . U P A 2
H60A H 0.406702 0.713426 0.575634 0.036 Uiso 0.195(4) 1 calc R U P A 2
N15A N 0.4534(5) 0.6376(4) 0.6570(8) 0.020(2) Uani 0.195(4) 1 d . U P A 2
C50A C 0.6148(11) 0.5380(4) 0.7275(12) 0.022(2) Uani 0.177(4) 1 d . U P A 2
N13A N 0.6375(7) 0.5681(4) 0.7589(9) 0.027(2) Uani 0.177(4) 1 d . U P A 2
C46A C 0.6893(10) 0.5685(5) 0.8111(12) 0.029(2) Uani 0.177(4) 1 d . U P A 2
H46A H 0.703451 0.590316 0.835351 0.035 Uiso 0.177(4) 1 calc R U P A 2
C47A C 0.7253(8) 0.5355(5) 0.8318(10) 0.034(2) Uani 0.177(4) 1 d . U P A 2
H47A H 0.762801 0.534415 0.869411 0.041 Uiso 0.177(4) 1 calc R U P A 2
C48A C 0.6983(16) 0.5047(7) 0.789(2) 0.034(3) Uani 0.177(4) 1 d . U P A 2
H48A H 0.721912 0.482811 0.795818 0.040 Uiso 0.177(4) 1 calc R U P A 2
C49A C 0.6431(7) 0.5052(3) 0.7428(8) 0.029(2) Uani 0.177(4) 1 d . U P A 2
H49A H 0.623808 0.483954 0.720751 0.035 Uiso 0.177(4) 1 calc R U P A 2
C137 C 0.4370(6) 0.6724(4) 0.6504(8) 0.025(2) Uani 0.195(4) 1 d . U P A 2
H137 H 0.438006 0.686303 0.696079 0.030 Uiso 0.195(4) 1 calc R U P A 2

loop_
_atom_site_aniso_label
_atom_site_aniso_U_11
_atom_site_aniso_U_22
_atom_site_aniso_U_33
_atom_site_aniso_U_23
_atom_site_aniso_U_13
_atom_site_aniso_U_12
Cu1 0.03240(17) 0.01616(16) 0.02825(18) -0.00051(13) 0.00431(14) -0.00214(13)
Cu2 0.03334(18) 0.01887(16) 0.02813(18) 0.00071(13) 0.00546(14) -0.00056(13)
O1 0.0333(9) 0.0418(11) 0.0417(10) 0.0011(8) 0.0033(8) 0.0030(8)
O2 0.0364(9) 0.0300(9) 0.0395(10) -0.0079(8) 0.0044(8) -0.0009(7)
O3 0.0513(10) 0.0283(9) 0.0284(9) 0.0029(7) 0.0029(8) -0.0045(8)
O4 0.0309(8) 0.0334(9) 0.0394(10) -0.0003(8) 0.0026(7) -0.0086(7)
N1 0.0299(10) 0.0208(9) 0.0298(10) 0.0021(8) 0.0067(8) 0.0013(7)
N2 0.0281(9) 0.0177(9) 0.0250(9) -0.0004(7) 0.0076(7) -0.0019(7)
N3 0.0271(9) 0.0201(9) 0.0285(10) 0.0008(7) 0.0052(8) -0.0014(7)
N4 0.0290(9) 0.0223(10) 0.0295(10) -0.0034(8) 0.0062(8) -0.0015(7)
N5 0.0271(9) 0.0222(9) 0.0275(10) 0.0015(8) 0.0073(8) 0.0002(7)
N6 0.0312(10) 0.0248(10) 0.0306(10) -0.0014(8) 0.0049(8) -0.0038(8)
N7 0.0303(10) 0.0265(10) 0.0300(10) 0.0012(8) 0.0045(8) -0.0023(8)
N8 0.0317(10) 0.0173(9) 0.0318(10) -0.0027(8) 0.0045(8) 0.0015(7)
C1 0.0304(12) 0.0297(13) 0.0346(13) 0.0017(10) 0.0055(10) 0.0005(9)
C2 0.0321(12) 0.0359(14) 0.0365(13) 0.0061(11) 0.0043(10) 0.0032(10)
C3 0.0388(13) 0.0281(13) 0.0400(14) 0.0081(11) 0.0097(11) 0.0086(10)
C4 0.0400(13) 0.0229(12) 0.0338(13) 0.0016(10) 0.0091(10) 0.0030(10)
C5 0.0330(12) 0.0187(11) 0.0284(11) 0.0012(9) 0.0105(9) 0.0008(9)
C6 0.0330(12) 0.0184(10) 0.0277(11) 0.0006(9) 0.0101(9) -0.0015(9)
C7 0.0394(13) 0.0190(11) 0.0307(12) -0.0013(9) 0.0101(10) -0.0021(9)
C8 0.0410(13) 0.0213(11) 0.0321(12) -0.0033(10) 0.0084(10) -0.0072(10)
C9 0.0320(12) 0.0264(12) 0.0261(11) -0.0014(9) 0.0054(9) -0.0043(9)
C10 0.0266(11) 0.0205(11) 0.0274(11) -0.0004(9) 0.0073(9) -0.0021(8)
C11 0.0232(10) 0.0210(11) 0.0295(12) -0.0011(9) 0.0057(9) -0.0038(8)
C12 0.0238(10) 0.0297(12) 0.0274(12) 0.0005(9) 0.0052(9) -0.0016(9)
C13 0.0260(11) 0.0314(13) 0.0296(12) 0.0058(10) 0.0052(9) 0.0000(9)
C14 0.0281(11) 0.0215(11) 0.0386(13) 0.0049(10) 0.0063(10) -0.0008(9)
C15 0.0306(11) 0.0195(11) 0.0300(12) 0.0007(9) 0.0058(9) -0.0020(9)
C16 0.0338(13) 0.0340(13) 0.0345(13) -0.0006(11) 0.0030(10) -0.0011(10)
C17 0.0337(13) 0.0407(15) 0.0419(15) -0.0109(12) 0.0026(11) -0.0035(11)
C18 0.0375(14) 0.0313(14) 0.0574(18) -0.0139(13) 0.0106(12) -0.0108(11)
C19 0.0366(13) 0.0262(13) 0.0471(15) -0.0069(11) 0.0079(11) -0.0044(10)
C20 0.0307(11) 0.0217(11) 0.0327(12) -0.0001(9) 0.0114(10) -0.0004(9)
C21 0.0348(12) 0.0192(11) 0.0319(12) 0.0016(9) 0.0114(10) -0.0014(9)
C22 0.0400(13) 0.0267(13) 0.0404(14) 0.0053(11) 0.0116(11) -0.0016(10)
C23 0.0410(14) 0.0331(14) 0.0446(15) 0.0147(12) 0.0086(12) 0.0045(11)
C24 0.0327(12) 0.0405(15) 0.0338(13) 0.0097(11) 0.0047(10) -0.0019(11)
C25 0.0279(11) 0.0320(13) 0.0246(11) 0.0041(9) 0.0050(9) 0.0012(9)
C26 0.0245(11) 0.0342(13) 0.0280(12) -0.0009(10) 0.0057(9) 0.0011(9)
C27 0.0289(12) 0.0486(16) 0.0295(13) -0.0020(11) 0.0029(10) -0.0019(11)
C28 0.0316(13) 0.0554(18) 0.0353(14) -0.0174(13) 0.0045(11) -0.0082(12)
C29 0.0354(13) 0.0348(14) 0.0438(15) -0.0150(12) 0.0113(11) -0.0087(11)
C30 0.0328(12) 0.0279(12) 0.0377(13) -0.0065(10) 0.0085(10) -0.0028(10)
Cu3 0.03814(19) 0.01913(17) 0.02974(18) -0.00064(14) 0.00429(14) -0.00332(14)
Cu4 0.03630(18) 0.01701(17) 0.03382(19) 0.00073(14) 0.00436(15) -0.00346(13)
O5 0.0348(10) 0.0362(10) 0.0654(14) 0.0009(9) -0.0137(9) 0.0009(8)
O6 0.0374(9) 0.0215(8) 0.0439(10) -0.0053(7) -0.0028(8) -0.0003(7)
O7 0.0441(10) 0.0340(10) 0.0345(10) 0.0078(8) 0.0041(8) -0.0034(8)
O8 0.0358(9) 0.0399(10) 0.0453(11) 0.0026(8) 0.0022(8) -0.0105(8)
N9 0.0297(9) 0.0209(9) 0.0303(10) -0.0021(8) 0.0058(8) -0.0033(7)
N10 0.0275(9) 0.0250(10) 0.0282(10) -0.0003(8) 0.0076(8) 0.0013(7)
N11 0.0292(10) 0.0270(10) 0.0360(11) -0.0061(8) 0.0045(8) 0.0032(8)
N12 0.0350(11) 0.0212(10) 0.0394(12) 0.0001(9) -0.0054(9) -0.0023(8)
N13 0.0305(18) 0.0187(14) 0.0319(18) 0.0006(12) 0.0062(14) 0.0011(12)
N14 0.0274(14) 0.0220(15) 0.0264(14) 0.0008(11) 0.0065(11) -0.0023(11)
N15 0.0293(14) 0.0225(16) 0.0314(14) 0.0027(13) 0.0062(12) -0.0005(11)
N16 0.0295(10) 0.0224(10) 0.0369(11) 0.0002(8) 0.0048(8) 0.0016(8)
C31 0.0316(12) 0.0312(13) 0.0345(13) -0.0040(10) 0.0029(10) -0.0023(10)
C32 0.0332(12) 0.0382(14) 0.0393(14) -0.0091(11) 0.0018(11) -0.0054(10)
C33 0.0363(13) 0.0294(13) 0.0481(15) -0.0111(11) 0.0113(11) -0.0099(10)
C34 0.0377(13) 0.0222(11) 0.0427(14) -0.0022(10) 0.0136(11) -0.0024(10)
C35 0.0292(11) 0.0232(11) 0.0304(11) -0.0030(9) 0.0124(9) -0.0013(9)
C36 0.0281(11) 0.0246(11) 0.0335(12) 0.0024(9) 0.0095(9) 0.0000(9)
C37 0.0359(13) 0.0304(13) 0.0461(15) 0.0080(11) 0.0106(11) 0.0007(10)
C38 0.0397(13) 0.0339(14) 0.0472(15) 0.0138(12) 0.0060(11) 0.0040(11)
C39 0.0329(12) 0.0425(15) 0.0372(14) 0.0065(11) 0.0010(10) 0.0032(11)
C40 0.0273(11) 0.0381(13) 0.0251(11) 0.0015(10) 0.0053(9) 0.0013(9)
C41 0.0246(11) 0.0379(13) 0.0303(12) -0.0026(10) 0.0052(9) 0.0006(9)
C42 0.0365(13) 0.0472(16) 0.0367(14) -0.0039(12) 0.0022(11) -0.0055(11)
C43 0.0363(13) 0.0504(17) 0.0427(15) -0.0124(13) 0.0012(11) -0.0034(12)
C44 0.0260(11) 0.0366(14) 0.0545(16) -0.0156(12) 0.0051(11) -0.0042(10)
C45 0.0315(12) 0.0296(13) 0.0436(14) -0.0069(11) 0.0076(11) 0.0025(10)
C46 0.0284(15) 0.0263(16) 0.0352(16) 0.0004(13) -0.0006(12) 0.0005(12)
C47 0.0337(15) 0.0342(16) 0.0399(17) 0.0041(13) 0.0025(13) 0.0055(12)
C48 0.0387(17) 0.0284(17) 0.0465(19) 0.0057(15) 0.0063(14) 0.0119(14)
C49 0.042(2) 0.025(2) 0.0428(18) 0.000(2) 0.0144(17) 0.0038(18)
C50 0.0305(15) 0.0204(14) 0.0315(15) 0.0028(11) 0.0097(14) -0.0008(11)
C51 0.0297(19) 0.0193(14) 0.0297(18) 0.0020(14) 0.0111(14) 0.0013(14)
C52 0.0348(15) 0.0215(14) 0.0395(16) -0.0025(12) 0.0128(12) -0.0021(11)
C53 0.0380(18) 0.0264(19) 0.0457(18) -0.0081(17) 0.0117(14) -0.0085(15)
C54 0.0326(16) 0.039(2) 0.0349(19) -0.0090(15) 0.0071(15) -0.0054(14)
C55 0.0262(14) 0.0268(16) 0.0263(15) -0.0019(13) 0.0063(12) -0.0006(13)
C56 0.0231(15) 0.029(2) 0.0256(14) 0.0027(16) 0.0030(11) -0.0010(16)
C57 0.0275(14) 0.0419(18) 0.0310(15) 0.0011(13) 0.0018(12) 0.0008(13)
C58 0.026(2) 0.050(2) 0.035(2) 0.0145(18) 0.0016(15) 0.0031(17)
C59 0.0296(16) 0.0405(19) 0.039(2) 0.0106(17) 0.0012(16) -0.0003(13)
C60 0.0294(15) 0.029(2) 0.0372(18) 0.0059(16) 0.0037(13) 0.0002(14)
Cu5 0.03382(18) 0.01762(17) 0.03142(19) -0.00218(13) 0.00226(14) 0.00046(13)
Cu6 0.03247(18) 0.01719(16) 0.02921(18) 0.00113(13) 0.00427(14) 0.00058(13)
O9 0.0546(12) 0.0538(13) 0.0394(11) 0.0162(10) -0.0044(9) -0.0096(10)
O10 0.0471(11) 0.0471(12) 0.0456(11) 0.0060(9) -0.0084(9) -0.0222(9)
O11 0.0389(10) 0.0374(10) 0.0516(11) -0.0067(9) 0.0144(8) -0.0063(8)
O12 0.0385(9) 0.0193(8) 0.0420(10) -0.0046(7) 0.0062(8) -0.0049(7)
N17 0.0320(10) 0.0204(9) 0.0308(10) -0.0002(8) 0.0036(8) 0.0025(8)
N18 0.0262(9) 0.0183(9) 0.0272(9) -0.0013(7) 0.0065(7) -0.0017(7)
N19 0.0266(9) 0.0205(9) 0.0295(10) 0.0021(8) 0.0043(8) -0.0019(7)
N20 0.0347(10) 0.0205(9) 0.0318(10) -0.0015(8) 0.0092(8) -0.0030(8)
N21 0.0342(10) 0.0232(10) 0.0258(10) 0.0016(8) 0.0075(8) 0.0030(8)
N22 0.0318(10) 0.0265(10) 0.0337(11) -0.0045(8) 0.0044(8) 0.0048(8)
N23 0.0351(10) 0.0210(10) 0.0304(10) -0.0010(8) 0.0005(8) 0.0034(8)
N24 0.0276(10) 0.0269(10) 0.0354(11) -0.0009(8) 0.0030(8) -0.0016(8)
C61 0.0308(11) 0.0220(11) 0.0324(12) 0.0003(9) 0.0050(9) -0.0012(9)
C62 0.0273(11) 0.0224(11) 0.0399(13) 0.0072(10) 0.0057(10) 0.0006(9)
C63 0.0260(11) 0.0344(13) 0.0325(13) 0.0096(10) 0.0061(9) 0.0030(9)
C64 0.0259(11) 0.0309(13) 0.0306(12) 0.0008(10) 0.0050(9) 0.0003(9)
C65 0.0217(10) 0.0257(11) 0.0277(11) 0.0015(9) 0.0043(9) -0.0017(8)
C66 0.0267(11) 0.0223(11) 0.0259(11) -0.0011(9) 0.0069(9) -0.0019(8)
C67 0.0313(12) 0.0280(12) 0.0327(12) -0.0028(10) 0.0031(10) -0.0031(9)
C68 0.0384(13) 0.0261(12) 0.0370(13) -0.0083(10) 0.0067(11) -0.0059(10)
C69 0.0351(12) 0.0211(12) 0.0368(13) -0.0024(10) 0.0085(10) -0.0011(9)
C70 0.0304(11) 0.0185(10) 0.0285(11) -0.0002(9) 0.0081(9) -0.0009(8)
C71 0.0283(11) 0.0224(11) 0.0306(12) 0.0003(9) 0.0082(9) 0.0029(9)
C72 0.0352(12) 0.0195(11) 0.0414(14) -0.0002(10) 0.0084(11) 0.0007(9)
C73 0.0343(13) 0.0264(12) 0.0423(14) 0.0051(11) 0.0065(11) 0.0075(10)
C74 0.0345(13) 0.0329(14) 0.0391(14) 0.0006(11) 0.0021(11) 0.0059(10)
C75 0.0338(12) 0.0288(13) 0.0353(13) -0.0023(10) 0.0003(10) 0.0039(10)
C76 0.0338(12) 0.0291(13) 0.0386(14) -0.0048(11) 0.0037(10) 0.0006(10)
C77 0.0324(12) 0.0308(13) 0.0426(14) -0.0097(11) 0.0063(11) -0.0004(10)
C78 0.0356(13) 0.0435(15) 0.0337(13) -0.0048(12) 0.0003(11) 0.0031(11)
C79 0.0377(13) 0.0377(14) 0.0331(13) 0.0001(11) 0.0017(11) 0.0026(11)
C80 0.0304(12) 0.0348(13) 0.0277(12) 0.0034(10) 0.0028(9) 0.0085(10)
C81 0.0385(13) 0.0275(12) 0.0270(12) 0.0022(10) 0.0049(10) 0.0049(10)
C82 0.0467(15) 0.0376(15) 0.0352(14) 0.0049(12) -0.0035(12) 0.0036(12)
C83 0.0646(18) 0.0237(13) 0.0386(15) 0.0043(11) 0.0022(13) 0.0039(12)
C84 0.0531(16) 0.0246(12) 0.0345(14) 0.0044(10) 0.0062(12) -0.0016(11)
C85 0.0433(13) 0.0201(11) 0.0313(12) -0.0009(9) 0.0134(10) -0.0030(10)
C86 0.0380(12) 0.0183(11) 0.0327(12) -0.0011(9) 0.0122(10) -0.0031(9)
C87 0.0457(14) 0.0222(12) 0.0455(15) -0.0010(11) 0.0113(12) -0.0035(10)
C88 0.0397(14) 0.0300(14) 0.0535(17) -0.0063(12) 0.0047(12) -0.0107(11)
C89 0.0352(13) 0.0335(14) 0.0456(15) -0.0065(12) 0.0047(11) -0.0049(11)
C90 0.0334(12) 0.0253(12) 0.0368(13) -0.0005(10) 0.0043(10) -0.0030(10)
Cu7 0.02931(17) 0.01683(16) 0.02693(17) 0.00058(12) 0.00315(13) 0.00095(12)
Cu8 0.02970(17) 0.01677(16) 0.02933(18) -0.00083(13) 0.00340(13) -0.00069(12)
O13 0.0395(9) 0.0222(8) 0.0427(10) 0.0055(7) 0.0062(8) 0.0039(7)
O14 0.0354(9) 0.0310(9) 0.0389(10) -0.0006(7) 0.0110(7) 0.0002(7)
O15 0.0390(9) 0.0261(9) 0.0312(9) -0.0042(7) 0.0013(7) 0.0002(7)
O16 0.0305(9) 0.0343(10) 0.0404(10) -0.0032(8) 0.0003(7) 0.0062(7)
N25 0.0275(9) 0.0190(9) 0.0294(10) -0.0003(8) 0.0048(8) -0.0016(7)
N26 0.0272(9) 0.0220(9) 0.0271(10) 0.0013(8) 0.0069(8) 0.0046(7)
N27 0.0281(9) 0.0229(10) 0.0315(10) -0.0017(8) 0.0045(8) 0.0020(7)
N28 0.0268(9) 0.0213(9) 0.0266(10) 0.0006(8) 0.0055(7) -0.0015(7)
N29 0.0247(9) 0.0211(9) 0.0255(9) -0.0015(7) 0.0064(7) -0.0008(7)
N30 0.0278(9) 0.0202(9) 0.0320(10) -0.0007(8) 0.0035(8) -0.0002(7)
N31 0.0260(9) 0.0228(10) 0.0303(10) -0.0020(8) -0.0006(8) -0.0009(7)
N32 0.0301(10) 0.0213(9) 0.0255(9) 0.0023(8) 0.0050(8) -0.0007(7)
C91 0.0292(11) 0.0282(12) 0.0321(12) 0.0003(10) 0.0036(10) -0.0026(9)
C92 0.0307(12) 0.0341(14) 0.0385(14) -0.0058(11) 0.0054(10) -0.0063(10)
C93 0.0367(13) 0.0245(12) 0.0442(15) -0.0054(11) 0.0126(11) -0.0066(10)
C94 0.0363(13) 0.0192(11) 0.0413(14) 0.0022(10) 0.0136(11) 0.0008(9)
C95 0.0290(11) 0.0191(11) 0.0335(12) -0.0003(9) 0.0121(9) 0.0009(9)
C96 0.0302(11) 0.0225(11) 0.0281(11) 0.0020(9) 0.0098(9) 0.0032(9)
C97 0.0367(13) 0.0275(13) 0.0420(14) 0.0081(11) 0.0103(11) 0.0035(10)
C98 0.0374(13) 0.0365(14) 0.0381(14) 0.0143(11) 0.0066(11) 0.0117(11)
C99 0.0305(12) 0.0422(15) 0.0314(13) 0.0073(11) 0.0048(10) 0.0054(10)
C100 0.0266(11) 0.0309(12) 0.0251(11) 0.0004(9) 0.0058(9) 0.0039(9)
C101 0.0226(10) 0.0327(13) 0.0296(12) -0.0016(10) 0.0037(9) 0.0049(9)
C102 0.0265(11) 0.0486(16) 0.0294(12) -0.0046(11) 0.0016(10) -0.0001(10)
C103 0.0285(12) 0.0480(16) 0.0374(14) -0.0169(12) 0.0042(10) -0.0026(11)
C104 0.0298(12) 0.0323(13) 0.0467(15) -0.0126(11) 0.0096(11) -0.0031(10)
C105 0.0302(12) 0.0271(12) 0.0368(13) -0.0051(10) 0.0055(10) 0.0014(9)
C106 0.0284(11) 0.0221(11) 0.0335(12) 0.0017(9) 0.0065(9) -0.0005(9)
C107 0.0285(11) 0.0294(12) 0.0351(13) 0.0075(10) 0.0062(10) 0.0021(9)
C108 0.0272(11) 0.0383(13) 0.0270(12) 0.0052(10) 0.0020(9) 0.0000(10)
C109 0.0264(11) 0.0312(13) 0.0292(12) -0.0029(10) 0.0049(9) -0.0011(9)
C110 0.0231(10) 0.0256(11) 0.0265(11) -0.0024(9) 0.0065(9) -0.0028(8)
C111 0.0250(10) 0.0236(11) 0.0249(11) -0.0016(9) 0.0078(9) -0.0019(8)
C112 0.0289(11) 0.0270(12) 0.0331(12) -0.0026(10) 0.0037(10) -0.0036(9)
C113 0.0356(12) 0.0216(11) 0.0374(13) -0.0064(10) 0.0072(10) -0.0065(9)
C114 0.0340(12) 0.0205(11) 0.0342(13) -0.0012(9) 0.0077(10) 0.0001(9)
C115 0.0264(10) 0.0182(10) 0.0297(11) 0.0016(9) 0.0068(9) 0.0000(8)
C116 0.0291(11) 0.0192(11) 0.0307(12) 0.0005(9) 0.0068(9) 0.0000(9)
C117 0.0374(13) 0.0223(12) 0.0479(16) 0.0013(11) -0.0006(11) 0.0022(10)
C118 0.0397(14) 0.0277(13) 0.0497(16) 0.0060(12) -0.0056(12) 0.0057(11)
C119 0.0336(13) 0.0332(14) 0.0390(14) 0.0026(11) -0.0027(11) -0.0018(10)
C120 0.0288(11) 0.0252(12) 0.0347(13) -0.0009(10) 0.0006(10) -0.0010(9)
N33 0.087(2) 0.0610(19) 0.0541(18) 0.0102(15) -0.0031(16) 0.0191(17)
C121 0.0424(15) 0.0376(15) 0.0558(18) 0.0104(13) 0.0160(13) 0.0070(12)
C122 0.0598(18) 0.0468(17) 0.0391(15) 0.0057(13) 0.0099(13) 0.0148(14)
N34 0.0663(17) 0.0398(15) 0.072(2) 0.0018(13) -0.0267(15) -0.0025(13)
C123 0.0334(14) 0.0539(19) 0.065(2) -0.0187(15) 0.0126(13) -0.0106(12)
C124 0.0370(14) 0.0462(17) 0.0462(16) -0.0016(13) -0.0035(12) 0.0047(12)
N35 0.0590(17) 0.0599(18) 0.0648(19) -0.0206(15) -0.0199(14) 0.0119(14)
C125 0.0377(16) 0.060(2) 0.088(3) 0.0032(19) 0.0112(16) 0.0087(14)
C126 0.0366(14) 0.0556(19) 0.0494(17) -0.0151(15) -0.0030(12) 0.0026(13)
N36 0.079(2) 0.0520(18) 0.074(2) 0.0216(16) 0.0082(16) 0.0142(15)
C127 0.0433(15) 0.0350(15) 0.0514(17) 0.0079(13) 0.0104(13) 0.0037(11)
C128 0.0426(14) 0.0369(15) 0.0432(15) 0.0058(12) 0.0052(12) 0.0012(12)
N37 0.079(2) 0.065(2) 0.092(3) 0.0380(19) 0.0061(19) 0.0167(17)
C129 0.0402(14) 0.0361(15) 0.0505(16) 0.0104(12) 0.0107(12) 0.0013(11)
C130 0.0403(14) 0.0383(15) 0.0469(16) 0.0068(13) 0.0035(12) -0.0014(12)
N38 0.072(2) 0.0607(19) 0.073(2) 0.0293(17) -0.0066(16) 0.0083(15)
C133 0.0365(13) 0.0398(15) 0.0467(16) 0.0094(12) 0.0071(12) -0.0006(11)
C134 0.0365(14) 0.0492(17) 0.0420(15) 0.0112(13) -0.0010(12) -0.0047(12)
N39 0.083(2) 0.0452(16) 0.0662(19) -0.0094(14) -0.0297(16) -0.0034(15)
C135 0.0340(13) 0.0361(15) 0.065(2) -0.0139(14) -0.0011(13) 0.0047(11)
C136 0.0464(15) 0.0372(15) 0.0452(16) -0.0055(13) -0.0114(13) 0.0071(12)
N40 0.0481(14) 0.0427(14) 0.0503(15) -0.0041(12) -0.0082(11) -0.0018(11)
C131 0.0382(15) 0.0416(17) 0.081(2) -0.0175(16) 0.0152(15) -0.0041(12)
C132 0.0327(13) 0.0386(15) 0.0486(16) -0.0053(13) 0.0029(12) 0.0051(11)
N14A 0.025(4) 0.015(4) 0.024(4) 0.000(3) 0.012(3) -0.003(4)
C51A 0.029(4) 0.017(4) 0.031(4) 0.002(3) 0.014(3) -0.001(3)
C52A 0.037(4) 0.018(4) 0.039(4) -0.003(4) 0.018(4) -0.012(4)
C53A 0.039(4) 0.021(5) 0.040(5) -0.001(4) 0.015(5) -0.013(4)
C54A 0.035(4) 0.023(4) 0.034(4) -0.004(4) 0.011(4) -0.006(4)
C55A 0.021(4) 0.014(5) 0.022(4) -0.004(4) 0.006(3) -0.001(4)
C56A 0.021(3) 0.022(4) 0.026(3) -0.002(3) 0.006(3) 0.001(3)
C57A 0.018(4) 0.041(4) 0.029(5) 0.010(4) 0.005(4) 0.005(4)
C59A 0.014(4) 0.042(5) 0.033(5) 0.008(5) 0.000(4) 0.006(4)
C60A 0.020(4) 0.033(4) 0.037(4) 0.009(4) 0.002(4) 0.001(4)
N15A 0.020(4) 0.014(5) 0.025(4) -0.001(4) 0.002(3) 0.008(4)
C50A 0.028(5) 0.011(4) 0.030(5) 0.002(4) 0.011(4) 0.008(4)
N13A 0.029(5) 0.025(4) 0.029(5) 0.002(4) 0.008(4) -0.005(4)
C46A 0.030(4) 0.023(4) 0.035(4) 0.003(4) 0.007(4) -0.001(4)
C47A 0.033(4) 0.027(4) 0.043(4) 0.008(4) 0.011(4) 0.009(4)
C48A 0.038(5) 0.022(5) 0.042(5) 0.007(5) 0.012(5) 0.015(5)
C49A 0.039(4) 0.017(4) 0.033(4) 0.003(4) 0.011(4) 0.011(4)
C137 0.018(4) 0.020(5) 0.036(5) 0.007(4) 0.003(4) 0.000(4)

loop_
_atom_type_symbol
_atom_type_description
_atom_type_scat_dispersion_real
_atom_type_scat_dispersion_imag
_atom_type_scat_source
C C 0.0181 0.0091 'International Tables Vol C Tables 4.2.6.8 and 6.1.1.4'
H H 0.0000 0.0000 'International Tables Vol C Tables 4.2.6.8 and 6.1.1.4'
Cu Cu -1.9646 0.5888 'International Tables Vol C Tables 4.2.6.8 and 6.1.1.4'
N N 0.0311 0.0180 'International Tables Vol C Tables 4.2.6.8 and 6.1.1.4'
O O 0.0492 0.0322 'International Tables Vol C Tables 4.2.6.8 and 6.1.1.4'

loop_
_geom_angle_atom_site_label_1
_geom_angle_atom_site_label_2
_geom_angle_atom_site_label_3
_geom_angle
_geom_angle_site_symmetry_1
_geom_angle_site_symmetry_3
_geom_angle_publ_flag
N1 Cu1 N4 102.47(8) . . ?
N2 Cu1 N1 79.33(7) . . ?
N2 Cu1 N4 129.56(7) . . ?
N8 Cu1 N1 118.56(8) . . ?
N8 Cu1 N2 120.77(8) . . ?
N8 Cu1 N4 102.73(8) . . ?
N3 Cu2 N6 101.39(8) . . ?
N5 Cu2 N3 134.57(7) . . ?
N5 Cu2 N6 78.51(8) . . ?
N7 Cu2 N3 98.30(8) . . ?
N7 Cu2 N5 122.12(8) . . ?
N7 Cu2 N6 118.19(8) . . ?
C1 N1 Cu1 126.87(16) . . ?
C1 N1 C5 118.6(2) . . ?
C5 N1 Cu1 114.47(15) . . ?
C6 N2 Cu1 114.97(15) . . ?
C10 N2 Cu1 126.20(15) . . ?
C10 N2 C6 118.78(19) . . ?
C11 N3 Cu2 121.91(15) . . ?
C15 N3 Cu2 116.62(15) . . ?
C15 N3 C11 117.4(2) . . ?
C26 N4 Cu1 120.45(15) . . ?
C30 N4 Cu1 114.63(16) . . ?
C30 N4 C26 117.4(2) . . ?
C21 N5 Cu2 116.07(16) . . ?
C25 N5 Cu2 125.41(16) . . ?
C25 N5 C21 118.5(2) . . ?
C16 N6 Cu2 127.06(17) . . ?
C16 N6 C20 118.7(2) . . ?
C20 N6 Cu2 113.97(16) . . ?
O1 N7 Cu2 118.22(16) . . ?
O2 N7 Cu2 124.25(15) . . ?
O2 N7 O1 116.6(2) . . ?
O3 N8 Cu1 123.57(15) . . ?
O3 N8 O4 116.82(19) . . ?
O4 N8 Cu1 119.60(15) . . ?
N1 C1 H1 118.6 . . ?
N1 C1 C2 122.8(2) . . ?
C2 C1 H1 118.6 . . ?
C1 C2 H2 120.7 . . ?
C1 C2 C3 118.5(2) . . ?
C3 C2 H2 120.7 . . ?
C2 C3 H3 120.3 . . ?
C4 C3 C2 119.4(2) . . ?
C4 C3 H3 120.3 . . ?
C3 C4 H4 120.6 . . ?
C3 C4 C5 118.9(2) . . ?
C5 C4 H4 120.6 . . ?
N1 C5 C4 121.8(2) . . ?
N1 C5 C6 115.47(19) . . ?
C4 C5 C6 122.7(2) . . ?
N2 C6 C5 115.6(2) . . ?
N2 C6 C7 121.7(2) . . ?
C7 C6 C5 122.7(2) . . ?
C6 C7 H7 120.6 . . ?
C8 C7 C6 118.9(2) . . ?
C8 C7 H7 120.6 . . ?
C7 C8 H8 120.1 . . ?
C7 C8 C9 119.9(2) . . ?
C9 C8 H8 120.1 . . ?
C8 C9 H9 120.9 . . ?
C8 C9 C10 118.3(2) . . ?
C10 C9 H9 120.9 . . ?
N2 C10 C9 122.4(2) . . ?
N2 C10 C11 116.80(19) . . ?
C9 C10 C11 120.8(2) . . ?
N3 C11 C10 117.1(2) . . ?
N3 C11 C12 122.6(2) . . ?
C12 C11 C10 120.3(2) . . ?
C11 C12 H12 120.6 . . ?
C13 C12 C11 118.8(2) . . ?
C13 C12 H12 120.6 . . ?
C12 C13 H13 120.5 . . ?
C14 C13 C12 118.9(2) . . ?
C14 C13 H13 120.5 . . ?
C13 C14 H14 120.5 . . ?
C13 C14 C15 119.0(2) . . ?
C15 C14 H14 120.5 . . ?
N3 C15 C14 123.3(2) . . ?
N3 C15 H15 118.3 . . ?
C14 C15 H15 118.3 . . ?
N6 C16 H16 118.5 . . ?
N6 C16 C17 123.0(2) . . ?
C17 C16 H16 118.5 . . ?
C16 C17 H17 120.8 . . ?
C18 C17 C16 118.4(3) . . ?
C18 C17 H17 120.8 . . ?
C17 C18 H18 120.4 . . ?
C19 C18 C17 119.2(2) . . ?
C19 C18 H18 120.4 . . ?
C18 C19 H19 120.4 . . ?
C18 C19 C20 119.2(3) . . ?
C20 C19 H19 120.4 . . ?
N6 C20 C19 121.5(2) . . ?
N6 C20 C21 115.7(2) . . ?
C19 C20 C21 122.8(2) . . ?
N5 C21 C20 115.5(2) . . ?
N5 C21 C22 121.8(2) . . ?
C22 C21 C20 122.7(2) . . ?
C21 C22 H22 120.4 . . ?
C23 C22 C21 119.1(2) . . ?
C23 C22 H22 120.4 . . ?
C22 C23 H23 120.3 . . ?
C22 C23 C24 119.4(2) . . ?
C24 C23 H23 120.3 . . ?
C23 C24 H24 120.6 . . ?
C25 C24 C23 118.7(2) . . ?
C25 C24 H24 120.6 . . ?
N5 C25 C24 122.4(2) . . ?
N5 C25 C26 116.9(2) . . ?
C24 C25 C26 120.7(2) . . ?
N4 C26 C25 117.2(2) . . ?
N4 C26 C27 122.3(2) . . ?
C27 C26 C25 120.5(2) . . ?
C26 C27 H27 120.7 . . ?
C26 C27 C28 118.6(3) . . ?
C28 C27 H27 120.7 . . ?
C27 C28 H28 120.4 . . ?
C29 C28 C27 119.2(2) . . ?
C29 C28 H28 120.4 . . ?
C28 C29 H29 120.5 . . ?
C28 C29 C30 119.0(2) . . ?
C30 C29 H29 120.5 . . ?
N4 C30 C29 123.3(2) . . ?
N4 C30 H30 118.3 . . ?
C29 C30 H30 118.3 . . ?
N9 Cu3 Cu4 120.71(5) . . ?
N9 Cu3 N15A 99.0(3) . . ?
N10 Cu3 Cu4 79.79(5) . . ?
N10 Cu3 N9 77.91(8) . . ?
N10 Cu3 N15 125.47(11) . . ?
N10 Cu3 N15A 142.5(3) . . ?
N12 Cu3 Cu4 121.80(6) . . ?
N12 Cu3 N9 114.80(8) . . ?
N12 Cu3 N10 129.42(8) . . ?
N12 Cu3 N15 103.45(12) . . ?
N12 Cu3 N15A 86.3(4) . . ?
N15 Cu3 Cu4 59.15(8) . . ?
N15 Cu3 N9 92.90(9) . . ?
N15A Cu3 Cu4 69.7(3) . . ?
N11 Cu4 Cu3 58.81(5) . . ?
N13 Cu4 Cu3 120.61(8) . . ?
N13 Cu4 N11 92.91(10) . . ?
N14 Cu4 Cu3 79.38(8) . . ?
N14 Cu4 N11 124.49(9) . . ?
N14 Cu4 N13 77.70(13) . . ?
N16 Cu4 Cu3 121.54(6) . . ?
N16 Cu4 N11 103.21(8) . . ?
N16 Cu4 N13 114.98(10) . . ?
N16 Cu4 N14 130.59(10) . . ?
N16 Cu4 N14A 120.6(3) . . ?
N16 Cu4 N13A 124.6(4) . . ?
N14A Cu4 Cu3 69.4(3) . . ?
N14A Cu4 N11 124.5(3) . . ?
N13A Cu4 Cu3 113.8(4) . . ?
N13A Cu4 N11 102.4(4) . . ?
N13A Cu4 N14A 80.4(6) . . ?
C31 N9 Cu3 127.31(17) . . ?
C31 N9 C35 118.8(2) . . ?
C35 N9 Cu3 113.84(16) . . ?
C36 N10 Cu3 117.04(16) . . ?
C40 N10 Cu3 124.39(16) . . ?
C40 N10 C36 118.5(2) . . ?
C41 N11 Cu4 117.98(16) . . ?
C45 N11 Cu4 111.28(17) . . ?
C45 N11 C41 117.9(2) . . ?
O5 N12 Cu3 119.08(16) . . ?
O5 N12 O6 117.5(2) . . ?
O6 N12 Cu3 123.19(15) . . ?
C46 N13 Cu4 127.1(2) . . ?
C46 N13 C50 118.2(4) . . ?
C50 N13 Cu4 114.7(3) . . ?
C51 N14 Cu4 117.0(3) . . ?
C55 N14 Cu4 124.2(3) . . ?
C55 N14 C51 118.8(3) . . ?
C56 N15 Cu3 119.9(2) . . ?
C60 N15 Cu3 113.6(2) . . ?
C60 N15 C56 117.4(3) . . ?
O7 N16 Cu4 124.80(16) . . ?
O7 N16 O8 116.45(19) . . ?
O8 N16 Cu4 118.66(16) . . ?
N9 C31 H31 118.4 . . ?
N9 C31 C32 123.2(2) . . ?
C32 C31 H31 118.4 . . ?
C31 C32 H32 120.9 . . ?
C33 C32 C31 118.3(2) . . ?
C33 C32 H32 120.9 . . ?
C32 C33 H33 120.2 . . ?
C34 C33 C32 119.6(2) . . ?
C34 C33 H33 120.2 . . ?
C33 C34 H34 120.6 . . ?
C33 C34 C35 118.9(2) . . ?
C35 C34 H34 120.6 . . ?
N9 C35 C34 121.2(2) . . ?
N9 C35 C36 115.7(2) . . ?
C34 C35 C36 123.0(2) . . ?
N10 C36 C35 115.3(2) . . ?
N10 C36 C37 122.3(2) . . ?
C37 C36 C35 122.4(2) . . ?
C36 C37 H37 120.7 . . ?
C38 C37 C36 118.6(2) . . ?
C38 C37 H37 120.7 . . ?
C37 C38 H38 120.2 . . ?
C39 C38 C37 119.7(2) . . ?
C39 C38 H38 120.2 . . ?
C38 C39 H39 120.4 . . ?
C38 C39 C40 119.1(2) . . ?
C40 C39 H39 120.4 . . ?
N10 C40 C39 121.7(2) . . ?
N10 C40 C41 116.4(2) . . ?
C39 C40 C41 121.8(2) . . ?
N11 C41 C40 117.6(2) . . ?
N11 C41 C42 122.3(2) . . ?
C42 C41 C40 120.1(2) . . ?
C41 C42 H42 120.7 . . ?
C43 C42 C41 118.6(3) . . ?
C43 C42 H42 120.7 . . ?
C42 C43 H43 120.3 . . ?
C44 C43 C42 119.5(3) . . ?
C44 C43 H43 120.3 . . ?
C43 C44 H44 120.5 . . ?
C43 C44 C45 119.0(3) . . ?
C45 C44 H44 120.5 . . ?
N11 C45 C44 122.6(3) . . ?
N11 C45 H45 118.7 . . ?
C44 C45 H45 118.7 . . ?
N13 C46 H46 118.4 . . ?
N13 C46 C47 123.2(3) . . ?
C47 C46 H46 118.4 . . ?
C46 C47 H47 120.9 . . ?
C46 C47 C48 118.2(3) . . ?
C48 C47 H47 120.9 . . ?
C47 C48 H48 120.3 . . ?
C49 C48 C47 119.4(4) . . ?
C49 C48 H48 120.3 . . ?
C48 C49 H49 120.3 . . ?
C48 C49 C50 119.5(4) . . ?
C50 C49 H49 120.3 . . ?
N13 C50 C49 121.5(4) . . ?
N13 C50 C51 114.6(3) . . ?
C49 C50 C51 123.8(4) . . ?
N14 C51 C50 116.0(3) . . ?
N14 C51 C52 121.2(4) . . ?
C52 C51 C50 122.8(3) . . ?
C51 C52 H52 120.2 . . ?
C53 C52 C51 119.5(3) . . ?
C53 C52 H52 120.2 . . ?
C52 C53 H53 120.2 . . ?
C52 C53 C54 119.5(4) . . ?
C54 C53 H53 120.2 . . ?
C53 C54 H54 120.6 . . ?
C53 C54 C55 118.7(4) . . ?
C55 C54 H54 120.6 . . ?
N14 C55 C54 122.3(3) . . ?
N14 C55 C56 115.9(3) . . ?
C54 C55 C56 121.7(4) . . ?
N15 C56 C55 117.3(3) . . ?
N15 C56 C57 122.1(4) . . ?
C57 C56 C55 120.5(4) . . ?
C56 C57 H57 120.7 . . ?
C56 C57 C58 118.7(4) . . ?
C58 C57 H57 120.7 . . ?
C57 C58 H58 120.5 . . ?
C59 C58 C57 119.1(4) . . ?
C59 C58 H58 120.5 . . ?
C58 C59 H59 120.6 . . ?
C60 C59 C58 118.8(4) . . ?
C60 C59 H59 120.6 . . ?
N15 C60 C59 123.8(4) . . ?
N15 C60 H60 118.1 . . ?
C59 C60 H60 118.1 . . ?
N17 Cu5 Cu6 120.63(6) . . ?
N17 Cu5 N22 96.05(8) . . ?
N18 Cu5 Cu6 74.73(5) . . ?
N18 Cu5 N17 79.00(7) . . ?
N18 Cu5 N22 127.80(8) . . ?
N22 Cu5 Cu6 63.47(6) . . ?
N23 Cu5 Cu6 121.42(6) . . ?
N23 Cu5 N17 117.78(8) . . ?
N23 Cu5 N18 121.55(8) . . ?
N23 Cu5 N22 106.81(8) . . ?
N19 Cu6 Cu5 64.61(5) . . ?
N19 Cu6 N20 97.26(8) . . ?
N20 Cu6 Cu5 123.81(5) . . ?
N21 Cu6 Cu5 78.87(5) . . ?
N21 Cu6 N19 133.06(7) . . ?
N21 Cu6 N20 78.83(8) . . ?
N24 Cu6 Cu5 120.55(6) . . ?
N24 Cu6 N19 105.41(8) . . ?
N24 Cu6 N20 115.46(8) . . ?
N24 Cu6 N21 118.58(8) . . ?
C71 N17 Cu5 114.71(15) . . ?
C75 N17 Cu5 126.07(16) . . ?
C75 N17 C71 119.0(2) . . ?
C66 N18 Cu5 126.24(15) . . ?
C66 N18 C70 118.80(19) . . ?
C70 N18 Cu5 114.96(15) . . ?
C61 N19 Cu6 115.51(15) . . ?
C61 N19 C65 117.7(2) . . ?
C65 N19 Cu6 121.10(15) . . ?
C86 N20 Cu6 113.79(16) . . ?
C90 N20 Cu6 127.75(16) . . ?
C90 N20 C86 118.3(2) . . ?
C81 N21 Cu6 126.12(16) . . ?
C81 N21 C85 118.4(2) . . ?
C85 N21 Cu6 115.44(16) . . ?
C76 N22 Cu5 114.12(17) . . ?
C76 N22 C80 117.8(2) . . ?
C80 N22 Cu5 120.27(16) . . ?
O9 N23 Cu5 122.20(16) . . ?
O9 N23 O10 117.1(2) . . ?
O10 N23 Cu5 120.66(16) . . ?
O11 N24 Cu6 117.35(15) . . ?
O12 N24 Cu6 125.49(15) . . ?
O12 N24 O11 116.9(2) . . ?
N19 C61 H61 118.4 . . ?
N19 C61 C62 123.1(2) . . ?
C62 C61 H61 118.4 . . ?
C61 C62 H62 120.6 . . ?
C63 C62 C61 118.7(2) . . ?
C63 C62 H62 120.6 . . ?
C62 C63 H63 120.4 . . ?
C62 C63 C64 119.2(2) . . ?
C64 C63 H63 120.4 . . ?
C63 C64 H64 120.6 . . ?
C63 C64 C65 118.7(2) . . ?
C65 C64 H64 120.6 . . ?
N19 C65 C64 122.5(2) . . ?
N19 C65 C66 117.4(2) . . ?
C64 C65 C66 120.1(2) . . ?
N18 C66 C65 116.45(19) . . ?
N18 C66 C67 122.1(2) . . ?
C67 C66 C65 121.4(2) . . ?
C66 C67 H67 120.7 . . ?
C68 C67 C66 118.6(2) . . ?
C68 C67 H67 120.7 . . ?
C67 C68 H68 120.1 . . ?
C69 C68 C67 119.9(2) . . ?
C69 C68 H68 120.1 . . ?
C68 C69 H69 120.5 . . ?
C68 C69 C70 118.9(2) . . ?
C70 C69 H69 120.5 . . ?
N18 C70 C69 121.7(2) . . ?
N18 C70 C71 115.6(2) . . ?
C69 C70 C71 122.7(2) . . ?
N17 C71 C70 115.44(19) . . ?
N17 C71 C72 121.4(2) . . ?
C72 C71 C70 123.1(2) . . ?
C71 C72 H72 120.4 . . ?
C73 C72 C71 119.1(2) . . ?
C73 C72 H72 120.4 . . ?
C72 C73 H73 120.2 . . ?
C72 C73 C74 119.5(2) . . ?
C74 C73 H73 120.2 . . ?
C73 C74 H74 121.0 . . ?
C75 C74 C73 118.0(2) . . ?
C75 C74 H74 121.0 . . ?
N17 C75 C74 122.9(2) . . ?
N17 C75 H75 118.6 . . ?
C74 C75 H75 118.5 . . ?
N22 C76 H76 118.5 . . ?
N22 C76 C77 123.1(2) . . ?
C77 C76 H76 118.5 . . ?
C76 C77 H77 120.8 . . ?
C78 C77 C76 118.3(2) . . ?
C78 C77 H77 120.8 . . ?
C77 C78 H78 120.2 . . ?
C77 C78 C79 119.6(3) . . ?
C79 C78 H78 120.2 . . ?
C78 C79 H79 120.5 . . ?
C78 C79 C80 119.0(3) . . ?
C80 C79 H79 120.5 . . ?
N22 C80 C79 122.0(2) . . ?
N22 C80 C81 118.5(2) . . ?
C79 C80 C81 119.4(2) . . ?
N21 C81 C80 117.1(2) . . ?
N21 C81 C82 121.8(2) . . ?
C82 C81 C80 121.0(2) . . ?
C81 C82 H82 120.6 . . ?
C83 C82 C81 118.8(3) . . ?
C83 C82 H82 120.6 . . ?
C82 C83 H83 120.0 . . ?
C84 C83 C82 119.9(2) . . ?
C84 C83 H83 120.0 . . ?
C83 C84 H84 120.5 . . ?
C83 C84 C85 118.9(2) . . ?
C85 C84 H84 120.5 . . ?
N21 C85 C84 122.0(2) . . ?
N21 C85 C86 116.2(2) . . ?
C84 C85 C86 121.9(2) . . ?
N20 C86 C85 115.6(2) . . ?
N20 C86 C87 121.4(2) . . ?
C87 C86 C85 123.0(2) . . ?
C86 C87 H87 120.5 . . ?
C88 C87 C86 119.0(2) . . ?
C88 C87 H87 120.5 . . ?
C87 C88 H88 120.0 . . ?
C87 C88 C89 119.9(2) . . ?
C89 C88 H88 120.0 . . ?
C88 C89 H89 121.2 . . ?
C88 C89 C90 117.6(3) . . ?
C90 C89 H89 121.2 . . ?
N20 C90 C89 123.8(2) . . ?
N20 C90 H90 118.1 . . ?
C89 C90 H90 118.1 . . ?
N25 Cu7 Cu8 121.17(5) . . ?
N26 Cu7 Cu8 77.20(5) . . ?
N26 Cu7 N25 78.72(8) . . ?
N26 Cu7 N28 131.81(7) . . ?
N28 Cu7 Cu8 64.38(5) . . ?
N28 Cu7 N25 96.66(7) . . ?
N32 Cu7 Cu8 121.17(5) . . ?
N32 Cu7 N25 117.31(8) . . ?
N32 Cu7 N26 121.12(8) . . ?
N32 Cu7 N28 103.77(7) . . ?
N27 Cu8 Cu7 64.68(5) . . ?
N27 Cu8 N30 96.22(8) . . ?
N29 Cu8 Cu7 77.78(5) . . ?
N29 Cu8 N27 132.78(7) . . ?
N29 Cu8 N30 79.45(7) . . ?
N30 Cu8 Cu7 121.65(5) . . ?
N31 Cu8 Cu7 119.94(6) . . ?
N31 Cu8 N27 106.49(8) . . ?
N31 Cu8 N29 116.95(8) . . ?
N31 Cu8 N30 118.32(7) . . ?
C91 N25 Cu7 126.48(16) . . ?
C91 N25 C95 118.9(2) . . ?
C95 N25 Cu7 114.57(15) . . ?
C96 N26 Cu7 115.79(15) . . ?
C100 N26 Cu7 125.05(16) . . ?
C100 N26 C96 119.1(2) . . ?
C101 N27 Cu8 122.19(16) . . ?
C101 N27 C105 118.1(2) . . ?
C105 N27 Cu8 113.82(16) . . ?
C106 N28 Cu7 114.91(15) . . ?
C106 N28 C110 117.7(2) . . ?
C110 N28 Cu7 120.28(15) . . ?
C111 N29 Cu8 126.37(15) . . ?
C111 N29 C115 118.77(19) . . ?
C115 N29 Cu8 114.82(15) . . ?
C116 N30 Cu8 113.77(15) . . ?
C120 N30 Cu8 128.35(16) . . ?
C120 N30 C116 117.9(2) . . ?
O13 N31 Cu8 125.78(15) . . ?
O13 N31 O14 116.28(19) . . ?
O14 N31 Cu8 117.87(15) . . ?
O15 N32 Cu7 124.55(15) . . ?
O15 N32 O16 117.48(19) . . ?
O16 N32 Cu7 117.96(15) . . ?
N25 C91 H91 118.5 . . ?
N25 C91 C92 122.9(2) . . ?
C92 C91 H91 118.5 . . ?
C91 C92 H92 120.9 . . ?
C91 C92 C93 118.1(2) . . ?
C93 C92 H92 120.9 . . ?
C92 C93 H93 120.3 . . ?
C94 C93 C92 119.4(2) . . ?
C94 C93 H93 120.3 . . ?
C93 C94 H94 120.6 . . ?
C93 C94 C95 118.9(2) . . ?
C95 C94 H94 120.6 . . ?
N25 C95 C94 121.8(2) . . ?
N25 C95 C96 115.46(19) . . ?
C94 C95 C96 122.8(2) . . ?
N26 C96 C95 115.4(2) . . ?
N26 C96 C97 120.9(2) . . ?
C97 C96 C95 123.7(2) . . ?
C96 C97 H97 120.3 . . ?
C98 C97 C96 119.5(2) . . ?
C98 C97 H97 120.3 . . ?
C97 C98 H98 120.1 . . ?
C97 C98 C99 119.8(2) . . ?
C99 C98 H98 120.1 . . ?
C98 C99 H99 121.0 . . ?
C98 C99 C100 118.0(2) . . ?
C100 C99 H99 121.0 . . ?
N26 C100 C99 122.7(2) . . ?
N26 C100 C101 116.9(2) . . ?
C99 C100 C101 120.4(2) . . ?
N27 C101 C100 118.6(2) . . ?
N27 C101 C102 121.4(2) . . ?
C102 C101 C100 119.9(2) . . ?
C101 C102 H102 120.0 . . ?
C103 C102 C101 119.9(3) . . ?
C103 C102 H102 120.0 . . ?
C102 C103 H103 120.8 . . ?
C104 C103 C102 118.5(2) . . ?
C104 C103 H103 120.8 . . ?
C103 C104 H104 120.5 . . ?
C103 C104 C105 119.0(2) . . ?
C105 C104 H104 120.5 . . ?
N27 C105 C104 123.0(2) . . ?
N27 C105 H105 118.5 . . ?
C104 C105 H105 118.5 . . ?
N28 C106 H106 118.2 . . ?
N28 C106 C107 123.6(2) . . ?
C107 C106 H106 118.2 . . ?
C106 C107 H107 120.7 . . ?
C106 C107 C108 118.6(2) . . ?
C108 C107 H107 120.7 . . ?
C107 C108 H108 120.6 . . ?
C109 C108 C107 118.8(2) . . ?
C109 C108 H108 120.6 . . ?
C108 C109 H109 120.2 . . ?
C108 C109 C110 119.6(2) . . ?
C110 C109 H109 120.2 . . ?
N28 C110 C109 121.7(2) . . ?
N28 C110 C111 118.2(2) . . ?
C109 C110 C111 120.0(2) . . ?
N29 C111 C110 117.05(19) . . ?
N29 C111 C112 122.2(2) . . ?
C112 C111 C110 120.6(2) . . ?
C111 C112 H112 120.6 . . ?
C111 C112 C113 118.7(2) . . ?
C113 C112 H112 120.6 . . ?
C112 C113 H113 120.4 . . ?
C114 C113 C112 119.2(2) . . ?
C114 C113 H113 120.4 . . ?
C113 C114 H114 120.1 . . ?
C113 C114 C115 119.8(2) . . ?
C115 C114 H114 120.1 . . ?
N29 C115 C114 121.3(2) . . ?
N29 C115 C116 116.41(19) . . ?
C114 C115 C116 122.3(2) . . ?
N30 C116 C115 115.5(2) . . ?
N30 C116 C117 121.9(2) . . ?
C117 C116 C115 122.5(2) . . ?
C116 C117 H117 120.6 . . ?
C118 C117 C116 118.8(2) . . ?
C118 C117 H117 120.6 . . ?
C117 C118 H118 120.2 . . ?
C117 C118 C119 119.6(2) . . ?
C119 C118 H118 120.2 . . ?
C118 C119 H119 121.0 . . ?
C120 C119 C118 118.0(2) . . ?
C120 C119 H119 121.0 . . ?
N30 C120 C119 123.8(2) . . ?
N30 C120 H120 118.1 . . ?
C119 C120 H120 118.1 . . ?
H12A C121 H12B 109.5 . . ?
H12A C121 H12C 109.5 . . ?
H12B C121 H12C 109.5 . . ?
C122 C121 H12A 109.5 . . ?
C122 C121 H12B 109.5 . . ?
C122 C121 H12C 109.5 . . ?
N33 C122 C121 177.6(4) . . ?
H12D C123 H12E 109.5 . . ?
H12D C123 H12F 109.5 . . ?
H12E C123 H12F 109.5 . . ?
C124 C123 H12D 109.5 . . ?
C124 C123 H12E 109.5 . . ?
C124 C123 H12F 109.5 . . ?
N34 C124 C123 178.7(4) . . ?
H12G C125 H12H 109.5 . . ?
H12G C125 H12I 109.5 . . ?
H12H C125 H12I 109.5 . . ?
C126 C125 H12G 109.5 . . ?
C126 C125 H12H 109.5 . . ?
C126 C125 H12I 109.5 . . ?
N35 C126 C125 178.8(4) . . ?
H12J C127 H12K 109.5 . . ?
H12J C127 H12L 109.5 . . ?
H12K C127 H12L 109.5 . . ?
C128 C127 H12J 109.5 . . ?
C128 C127 H12K 109.5 . . ?
C128 C127 H12L 109.5 . . ?
N36 C128 C127 178.7(4) . . ?
H12M C129 H12N 109.5 . . ?
H12M C129 H12O 109.5 . . ?
H12N C129 H12O 109.5 . . ?
C130 C129 H12M 109.5 . . ?
C130 C129 H12N 109.5 . . ?
C130 C129 H12O 109.5 . . ?
N37 C130 C129 179.4(3) . . ?
H13A C133 H13B 109.5 . . ?
H13A C133 H13C 109.5 . . ?
H13B C133 H13C 109.5 . . ?
C134 C133 H13A 109.5 . . ?
C134 C133 H13B 109.5 . . ?
C134 C133 H13C 109.5 . . ?
N38 C134 C133 179.0(4) . . ?
H13D C135 H13E 109.5 . . ?
H13D C135 H13F 109.5 . . ?
H13E C135 H13F 109.5 . . ?
C136 C135 H13D 109.5 . . ?
C136 C135 H13E 109.5 . . ?
C136 C135 H13F 109.5 . . ?
N39 C136 C135 178.8(4) . . ?
H13G C131 H13H 109.5 . . ?
H13G C131 H13I 109.5 . . ?
H13H C131 H13I 109.5 . . ?
C132 C131 H13G 109.5 . . ?
C132 C131 H13H 109.5 . . ?
C132 C131 H13I 109.5 . . ?
N40 C132 C131 179.4(3) . . ?
C51A N14A Cu4 108.1(12) . . ?
C55A N14A Cu4 129.1(12) . . ?
C55A N14A C51A 122.6(16) . . ?
N14A C51A C52A 117.4(15) . . ?
N14A C51A C50A 119.3(15) . . ?
C52A C51A C50A 123.3(15) . . ?
C51A C52A H52A 121.4 . . ?
C53A C52A C51A 117.2(16) . . ?
C53A C52A H52A 121.4 . . ?
C52A C53A H53A 118.3 . . ?
C54A C53A C52A 123.3(17) . . ?
C54A C53A H53A 118.3 . . ?
C53A C54A H54A 122.2 . . ?
C53A C54A C55A 115.5(16) . . ?
C55A C54A H54A 122.2 . . ?
N14A C55A C54A 123.8(18) . . ?
N14A C55A C56A 118.8(14) . . ?
C54A C55A C56A 117.3(15) . . ?
C57A C56A C55A 119.4(15) . . ?
N15A C56A C55A 118.3(14) . . ?
N15A C56A C57A 122.2(15) . . ?
C56A C57A H57A 122.7 . . ?
C56A C57A C59A 114.6(17) . . ?
C59A C57A H57A 122.7 . . ?
C57A C59A H59A 118.0 . . ?
C60A C59A C57A 124.0(16) . . ?
C60A C59A H59A 118.0 . . ?
C59A C60A H60A 122.7 . . ?
C137 C60A C59A 114.6(14) . . ?
C137 C60A H60A 122.7 . . ?
C56A N15A Cu3 118.6(10) . . ?
C56A N15A C137 121.3(14) . . ?
C137 N15A Cu3 117.9(9) . . ?
N13A C50A C51A 113.9(15) . . ?
N13A C50A C49A 125(2) . . ?
C49A C50A C51A 121.3(18) . . ?
C50A N13A Cu4 118.0(14) . . ?
C46A N13A Cu4 120.8(12) . . ?
C46A N13A C50A 121.0(18) . . ?
N13A C46A H46A 119.9 . . ?
N13A C46A C47A 120.2(17) . . ?
C47A C46A H46A 119.9 . . ?
C46A C47A H47A 123.3 . . ?
C48A C47A C46A 113(2) . . ?
C48A C47A H47A 123.3 . . ?
C47A C48A H48A 118.1 . . ?
C49A C48A C47A 124(2) . . ?
C49A C48A H48A 118.1 . . ?
C50A C49A H49A 121.8 . . ?
C48A C49A C50A 116.4(19) . . ?
C48A C49A H49A 121.8 . . ?
C60A C137 H137 118.5 . . ?
N15A C137 C60A 123.1(14) . . ?
N15A C137 H137 118.5 . . ?

loop_
_geom_bond_atom_site_label_1
_geom_bond_atom_site_label_2
_geom_bond_distance
_geom_bond_site_symmetry_2
_geom_bond_publ_flag
Cu1 N1 2.0846(19) . ?
Cu1 N2 2.0695(19) . ?
Cu1 N4 2.0866(19) . ?
Cu1 N8 1.989(2) . ?
Cu2 N3 2.1034(19) . ?
Cu2 N5 2.0608(19) . ?
Cu2 N6 2.1259(19) . ?
Cu2 N7 1.999(2) . ?
O1 N7 1.260(3) . ?
O2 N7 1.247(3) . ?
O3 N8 1.245(3) . ?
O4 N8 1.260(3) . ?
N1 C1 1.341(3) . ?
N1 C5 1.352(3) . ?
N2 C6 1.352(3) . ?
N2 C10 1.348(3) . ?
N3 C11 1.349(3) . ?
N3 C15 1.346(3) . ?
N4 C26 1.346(3) . ?
N4 C30 1.346(3) . ?
N5 C21 1.356(3) . ?
N5 C25 1.347(3) . ?
N6 C16 1.336(3) . ?
N6 C20 1.349(3) . ?
C1 H1 0.9500 . ?
C1 C2 1.387(3) . ?
C2 H2 0.9500 . ?
C2 C3 1.389(4) . ?
C3 H3 0.9500 . ?
C3 C4 1.382(4) . ?
C4 H4 0.9500 . ?
C4 C5 1.397(3) . ?
C5 C6 1.486(3) . ?
C6 C7 1.395(3) . ?
C7 H7 0.9500 . ?
C7 C8 1.379(4) . ?
C8 H8 0.9500 . ?
C8 C9 1.387(3) . ?
C9 H9 0.9500 . ?
C9 C10 1.391(3) . ?
C10 C11 1.483(3) . ?
C11 C12 1.394(3) . ?
C12 H12 0.9500 . ?
C12 C13 1.386(3) . ?
C13 H13 0.9500 . ?
C13 C14 1.378(3) . ?
C14 H14 0.9500 . ?
C14 C15 1.380(3) . ?
C15 H15 0.9500 . ?
C16 H16 0.9500 . ?
C16 C17 1.390(4) . ?
C17 H17 0.9500 . ?
C17 C18 1.386(4) . ?
C18 H18 0.9500 . ?
C18 C19 1.383(4) . ?
C19 H19 0.9500 . ?
C19 C20 1.396(3) . ?
C20 C21 1.478(3) . ?
C21 C22 1.394(3) . ?
C22 H22 0.9500 . ?
C22 C23 1.378(4) . ?
C23 H23 0.9500 . ?
C23 C24 1.392(4) . ?
C24 H24 0.9500 . ?
C24 C25 1.389(3) . ?
C25 C26 1.485(3) . ?
C26 C27 1.393(3) . ?
C27 H27 0.9500 . ?
C27 C28 1.393(4) . ?
C28 H28 0.9500 . ?
C28 C29 1.363(4) . ?
C29 H29 0.9500 . ?
C29 C30 1.380(4) . ?
C30 H30 0.9500 . ?
Cu3 Cu4 3.0086(5) . ?
Cu3 N9 2.1570(19) . ?
Cu3 N10 2.055(2) . ?
Cu3 N12 1.980(2) . ?
Cu3 N15 2.144(3) . ?
Cu3 N15A 2.171(14) . ?
Cu4 N11 2.167(2) . ?
Cu4 N13 2.157(4) . ?
Cu4 N14 2.046(3) . ?
Cu4 N16 1.970(2) . ?
Cu4 N14A 2.157(15) . ?
Cu4 N13A 1.974(16) . ?
O5 N12 1.247(3) . ?
O6 N12 1.254(3) . ?
O7 N16 1.238(3) . ?
O8 N16 1.264(3) . ?
N9 C31 1.333(3) . ?
N9 C35 1.347(3) . ?
N10 C36 1.359(3) . ?
N10 C40 1.345(3) . ?
N11 C41 1.352(3) . ?
N11 C45 1.342(3) . ?
N13 C46 1.340(5) . ?
N13 C50 1.346(4) . ?
N14 C51 1.363(5) . ?
N14 C55 1.343(5) . ?
N15 C56 1.360(5) . ?
N15 C60 1.349(5) . ?
C31 H31 0.9500 . ?
C31 C32 1.387(3) . ?
C32 H32 0.9500 . ?
C32 C33 1.382(4) . ?
C33 H33 0.9500 . ?
C33 C34 1.379(4) . ?
C34 H34 0.9500 . ?
C34 C35 1.407(3) . ?
C35 C36 1.481(3) . ?
C36 C37 1.393(3) . ?
C37 H37 0.9500 . ?
C37 C38 1.381(4) . ?
C38 H38 0.9500 . ?
C38 C39 1.381(4) . ?
C39 H39 0.9500 . ?
C39 C40 1.400(4) . ?
C40 C41 1.475(4) . ?
C41 C42 1.396(4) . ?
C42 H42 0.9500 . ?
C42 C43 1.385(4) . ?
C43 H43 0.9500 . ?
C43 C44 1.369(4) . ?
C44 H44 0.9500 . ?
C44 C45 1.394(4) . ?
C45 H45 0.9500 . ?
C46 H46 0.9500 . ?
C46 C47 1.383(4) . ?
C47 H47 0.9500 . ?
C47 C48 1.389(5) . ?
C48 H48 0.9500 . ?
C48 C49 1.362(8) . ?
C49 H49 0.9500 . ?
C49 C50 1.402(6) . ?
C50 C51 1.480(5) . ?
C51 C52 1.394(5) . ?
C52 H52 0.9500 . ?
C52 C53 1.373(5) . ?
C53 H53 0.9500 . ?
C53 C54 1.386(6) . ?
C54 H54 0.9500 . ?
C54 C55 1.392(5) . ?
C55 C56 1.483(5) . ?
C56 C57 1.387(5) . ?
C57 H57 0.9500 . ?
C57 C58 1.403(6) . ?
C58 H58 0.9500 . ?
C58 C59 1.377(7) . ?
C59 H59 0.9500 . ?
C59 C60 1.369(6) . ?
C60 H60 0.9500 . ?
Cu5 Cu6 3.0154(5) . ?
Cu5 N17 2.0973(19) . ?
Cu5 N18 2.0754(19) . ?
Cu5 N22 2.104(2) . ?
Cu5 N23 1.985(2) . ?
Cu6 N19 2.0925(19) . ?
Cu6 N20 2.136(2) . ?
Cu6 N21 2.0509(19) . ?
Cu6 N24 1.985(2) . ?
O9 N23 1.233(3) . ?
O10 N23 1.243(3) . ?
O11 N24 1.255(3) . ?
O12 N24 1.251(2) . ?
N17 C71 1.347(3) . ?
N17 C75 1.338(3) . ?
N18 C66 1.348(3) . ?
N18 C70 1.358(3) . ?
N19 C61 1.343(3) . ?
N19 C65 1.346(3) . ?
N20 C86 1.343(3) . ?
N20 C90 1.332(3) . ?
N21 C81 1.342(3) . ?
N21 C85 1.367(3) . ?
N22 C76 1.339(3) . ?
N22 C80 1.357(3) . ?
C61 H61 0.9500 . ?
C61 C62 1.389(3) . ?
C62 H62 0.9500 . ?
C62 C63 1.380(4) . ?
C63 H63 0.9500 . ?
C63 C64 1.383(3) . ?
C64 H64 0.9500 . ?
C64 C65 1.397(3) . ?
C65 C66 1.483(3) . ?
C66 C67 1.395(3) . ?
C67 H67 0.9500 . ?
C67 C68 1.385(4) . ?
C68 H68 0.9500 . ?
C68 C69 1.381(4) . ?
C69 H69 0.9500 . ?
C69 C70 1.393(3) . ?
C70 C71 1.488(3) . ?
C71 C72 1.396(3) . ?
C72 H72 0.9500 . ?
C72 C73 1.378(4) . ?
C73 H73 0.9500 . ?
C73 C74 1.395(4) . ?
C74 H74 0.9500 . ?
C74 C75 1.385(3) . ?
C75 H75 0.9500 . ?
C76 H76 0.9500 . ?
C76 C77 1.397(4) . ?
C77 H77 0.9500 . ?
C77 C78 1.376(4) . ?
C78 H78 0.9500 . ?
C78 C79 1.379(4) . ?
C79 H79 0.9500 . ?
C79 C80 1.393(4) . ?
C80 C81 1.484(4) . ?
C81 C82 1.405(4) . ?
C82 H82 0.9500 . ?
C82 C83 1.381(4) . ?
C83 H83 0.9500 . ?
C83 C84 1.372(4) . ?
C84 H84 0.9500 . ?
C84 C85 1.390(3) . ?
C85 C86 1.475(4) . ?
C86 C87 1.411(3) . ?
C87 H87 0.9500 . ?
C87 C88 1.368(4) . ?
C88 H88 0.9500 . ?
C88 C89 1.383(4) . ?
C89 H89 0.9500 . ?
C89 C90 1.390(3) . ?
C90 H90 0.9500 . ?
Cu7 Cu8 2.9773(5) . ?
Cu7 N25 2.1142(19) . ?
Cu7 N26 2.0622(19) . ?
Cu7 N28 2.0958(19) . ?
Cu7 N32 1.9943(19) . ?
Cu8 N27 2.087(2) . ?
Cu8 N29 2.0548(18) . ?
Cu8 N30 2.1196(19) . ?
Cu8 N31 1.995(2) . ?
O13 N31 1.252(2) . ?
O14 N31 1.253(3) . ?
O15 N32 1.248(3) . ?
O16 N32 1.248(3) . ?
N25 C91 1.337(3) . ?
N25 C95 1.345(3) . ?
N26 C96 1.358(3) . ?
N26 C100 1.342(3) . ?
N27 C101 1.342(3) . ?
N27 C105 1.343(3) . ?
N28 C106 1.342(3) . ?
N28 C110 1.354(3) . ?
N29 C111 1.343(3) . ?
N29 C115 1.363(3) . ?
N30 C116 1.348(3) . ?
N30 C120 1.336(3) . ?
C91 H91 0.9500 . ?
C91 C92 1.388(3) . ?
C92 H92 0.9500 . ?
C92 C93 1.394(4) . ?
C93 H93 0.9500 . ?
C93 C94 1.384(4) . ?
C94 H94 0.9500 . ?
C94 C95 1.397(3) . ?
C95 C96 1.487(3) . ?
C96 C97 1.396(3) . ?
C97 H97 0.9500 . ?
C97 C98 1.377(4) . ?
C98 H98 0.9500 . ?
C98 C99 1.387(4) . ?
C99 H99 0.9500 . ?
C99 C100 1.393(3) . ?
C100 C101 1.484(3) . ?
C101 C102 1.392(3) . ?
C102 H102 0.9500 . ?
C102 C103 1.381(4) . ?
C103 H103 0.9500 . ?
C103 C104 1.371(4) . ?
C104 H104 0.9500 . ?
C104 C105 1.384(4) . ?
C105 H105 0.9500 . ?
C106 H106 0.9500 . ?
C106 C107 1.381(3) . ?
C107 H107 0.9500 . ?
C107 C108 1.387(4) . ?
C108 H108 0.9500 . ?
C108 C109 1.380(3) . ?
C109 H109 0.9500 . ?
C109 C110 1.394(3) . ?
C110 C111 1.493(3) . ?
C111 C112 1.389(3) . ?
C112 H112 0.9500 . ?
C112 C113 1.394(3) . ?
C113 H113 0.9500 . ?
C113 C114 1.372(4) . ?
C114 H114 0.9500 . ?
C114 C115 1.387(3) . ?
C115 C116 1.481(3) . ?
C116 C117 1.398(3) . ?
C117 H117 0.9500 . ?
C117 C118 1.376(4) . ?
C118 H118 0.9500 . ?
C118 C119 1.385(4) . ?
C119 H119 0.9500 . ?
C119 C120 1.381(3) . ?
C120 H120 0.9500 . ?
N33 C122 1.139(4) . ?
C121 H12A 0.9800 . ?
C121 H12B 0.9800 . ?
C121 H12C 0.9800 . ?
C121 C122 1.443(4) . ?
N34 C124 1.139(4) . ?
C123 H12D 0.9800 . ?
C123 H12E 0.9800 . ?
C123 H12F 0.9800 . ?
C123 C124 1.453(4) . ?
N35 C126 1.138(4) . ?
C125 H12G 0.9800 . ?
C125 H12H 0.9800 . ?
C125 H12I 0.9800 . ?
C125 C126 1.447(5) . ?
N36 C128 1.142(4) . ?
C127 H12J 0.9800 . ?
C127 H12K 0.9800 . ?
C127 H12L 0.9800 . ?
C127 C128 1.446(4) . ?
N37 C130 1.130(4) . ?
C129 H12M 0.9800 . ?
C129 H12N 0.9800 . ?
C129 H12O 0.9800 . ?
C129 C130 1.447(4) . ?
N38 C134 1.142(4) . ?
C133 H13A 0.9800 . ?
C133 H13B 0.9800 . ?
C133 H13C 0.9800 . ?
C133 C134 1.445(4) . ?
N39 C136 1.136(4) . ?
C135 H13D 0.9800 . ?
C135 H13E 0.9800 . ?
C135 H13F 0.9800 . ?
C135 C136 1.446(4) . ?
N40 C132 1.137(4) . ?
C131 H13G 0.9800 . ?
C131 H13H 0.9800 . ?
C131 H13I 0.9800 . ?
C131 C132 1.459(4) . ?
N14A C51A 1.344(19) . ?
N14A C55A 1.27(2) . ?
C51A C52A 1.46(2) . ?
C51A C50A 1.48(3) . ?
C52A H52A 0.9500 . ?
C52A C53A 1.37(3) . ?
C53A H53A 0.9500 . ?
C53A C54A 1.34(2) . ?
C54A H54A 0.9500 . ?
C54A C55A 1.417(19) . ?
C55A C56A 1.46(2) . ?
C56A C57A 1.42(2) . ?
C56A N15A 1.321(18) . ?
C57A H57A 0.9500 . ?
C57A C59A 1.42(3) . ?
C59A H59A 0.9500 . ?
C59A C60A 1.41(2) . ?
C60A H60A 0.9500 . ?
C60A C137 1.394(18) . ?
N15A C137 1.349(17) . ?
C50A N13A 1.32(3) . ?
C50A C49A 1.37(2) . ?
N13A C46A 1.31(2) . ?
C46A H46A 0.9500 . ?
C46A C47A 1.46(3) . ?
C47A H47A 0.9500 . ?
C47A C48A 1.45(4) . ?
C48A H48A 0.9500 . ?
C48A C49A 1.31(4) . ?
C49A H49A 0.9500 . ?
C137 H137 0.9500 . ?

loop_
_geom_torsion_atom_site_label_1
_geom_torsion_atom_site_label_2
_geom_torsion_atom_site_label_3
_geom_torsion_atom_site_label_4
_geom_torsion
_geom_torsion_site_symmetry_1
_geom_torsion_site_symmetry_2
_geom_torsion_site_symmetry_3
_geom_torsion_site_symmetry_4
_geom_torsion_publ_flag
Cu1 N1 C1 C2 178.10(18) . . . . ?
Cu1 N1 C5 C4 -177.22(17) . . . . ?
Cu1 N1 C5 C6 4.4(2) . . . . ?
Cu1 N2 C6 C5 -1.0(2) . . . . ?
Cu1 N2 C6 C7 -179.43(16) . . . . ?
Cu1 N2 C10 C9 176.70(16) . . . . ?
Cu1 N2 C10 C11 -1.5(3) . . . . ?
Cu1 N4 C26 C25 -38.0(3) . . . . ?
Cu1 N4 C26 C27 143.45(19) . . . . ?
Cu1 N4 C30 C29 -145.2(2) . . . . ?
Cu2 N3 C11 C10 -27.6(3) . . . . ?
Cu2 N3 C11 C12 154.07(17) . . . . ?
Cu2 N3 C15 C14 -155.72(18) . . . . ?
Cu2 N5 C21 C20 -2.2(2) . . . . ?
Cu2 N5 C21 C22 177.32(18) . . . . ?
Cu2 N5 C25 C24 -179.44(17) . . . . ?
Cu2 N5 C25 C26 2.5(3) . . . . ?
Cu2 N6 C16 C17 -173.59(19) . . . . ?
Cu2 N6 C20 C19 172.83(18) . . . . ?
Cu2 N6 C20 C21 -5.9(2) . . . . ?
N1 C1 C2 C3 -1.5(4) . . . . ?
N1 C5 C6 N2 -2.3(3) . . . . ?
N1 C5 C6 C7 176.1(2) . . . . ?
N2 C6 C7 C8 2.3(3) . . . . ?
N2 C10 C11 N3 -41.9(3) . . . . ?
N2 C10 C11 C12 136.5(2) . . . . ?
N3 C11 C12 C13 1.5(3) . . . . ?
N4 C26 C27 C28 1.5(4) . . . . ?
N5 C21 C22 C23 2.1(4) . . . . ?
N5 C25 C26 N4 -38.0(3) . . . . ?
N5 C25 C26 C27 140.6(2) . . . . ?
N6 C16 C17 C18 1.2(4) . . . . ?
N6 C20 C21 N5 5.5(3) . . . . ?
N6 C20 C21 C22 -174.1(2) . . . . ?
C1 N1 C5 C4 0.1(3) . . . . ?
C1 N1 C5 C6 -178.2(2) . . . . ?
C1 C2 C3 C4 0.6(4) . . . . ?
C2 C3 C4 C5 0.6(4) . . . . ?
C3 C4 C5 N1 -1.0(3) . . . . ?
C3 C4 C5 C6 177.3(2) . . . . ?
C4 C5 C6 N2 179.4(2) . . . . ?
C4 C5 C6 C7 -2.2(3) . . . . ?
C5 N1 C1 C2 1.1(3) . . . . ?
C5 C6 C7 C8 -176.0(2) . . . . ?
C6 N2 C10 C9 -0.8(3) . . . . ?
C6 N2 C10 C11 -178.96(19) . . . . ?
C6 C7 C8 C9 -0.4(3) . . . . ?
C7 C8 C9 C10 -1.9(3) . . . . ?
C8 C9 C10 N2 2.6(3) . . . . ?
C8 C9 C10 C11 -179.3(2) . . . . ?
C9 C10 C11 N3 139.9(2) . . . . ?
C9 C10 C11 C12 -41.8(3) . . . . ?
C10 N2 C6 C5 176.70(18) . . . . ?
C10 N2 C6 C7 -1.7(3) . . . . ?
C10 C11 C12 C13 -176.7(2) . . . . ?
C11 N3 C15 C14 2.0(3) . . . . ?
C11 C12 C13 C14 -0.1(3) . . . . ?
C12 C13 C14 C15 -0.3(3) . . . . ?
C13 C14 C15 N3 -0.7(3) . . . . ?
C15 N3 C11 C10 175.91(19) . . . . ?
C15 N3 C11 C12 -2.4(3) . . . . ?
C16 N6 C20 C19 -1.9(3) . . . . ?
C16 N6 C20 C21 179.4(2) . . . . ?
C16 C17 C18 C19 -1.3(4) . . . . ?
C17 C18 C19 C20 -0.1(4) . . . . ?
C18 C19 C20 N6 1.8(4) . . . . ?
C18 C19 C20 C21 -179.6(2) . . . . ?
C19 C20 C21 N5 -173.2(2) . . . . ?
C19 C20 C21 C22 7.2(4) . . . . ?
C20 N6 C16 C17 0.4(4) . . . . ?
C20 C21 C22 C23 -178.3(2) . . . . ?
C21 N5 C25 C24 1.2(3) . . . . ?
C21 N5 C25 C26 -176.90(19) . . . . ?
C21 C22 C23 C24 1.1(4) . . . . ?
C22 C23 C24 C25 -3.0(4) . . . . ?
C23 C24 C25 N5 1.9(4) . . . . ?
C23 C24 C25 C26 179.9(2) . . . . ?
C24 C25 C26 N4 143.9(2) . . . . ?
C24 C25 C26 C27 -37.6(3) . . . . ?
C25 N5 C21 C20 177.19(19) . . . . ?
C25 N5 C21 C22 -3.3(3) . . . . ?
C25 C26 C27 C28 -177.0(2) . . . . ?
C26 N4 C30 C29 4.8(3) . . . . ?
C26 C27 C28 C29 1.8(4) . . . . ?
C27 C28 C29 C30 -1.7(4) . . . . ?
C28 C29 C30 N4 -1.6(4) . . . . ?
C30 N4 C26 C25 173.9(2) . . . . ?
C30 N4 C26 C27 -4.7(3) . . . . ?
Cu3 N9 C31 C32 -177.13(18) . . . . ?
Cu3 N9 C35 C34 176.43(17) . . . . ?
Cu3 N9 C35 C36 -3.7(2) . . . . ?
Cu3 N10 C36 C35 -3.3(2) . . . . ?
Cu3 N10 C36 C37 175.92(18) . . . . ?
Cu3 N10 C40 C39 -175.83(18) . . . . ?
Cu3 N10 C40 C41 5.8(3) . . . . ?
Cu3 N15 C56 C55 -43.6(4) . . . . ?
Cu3 N15 C56 C57 140.7(3) . . . . ?
Cu3 N15 C60 C59 -145.6(3) . . . . ?
Cu3 N15A C137 C60A -158.9(9) . . . . ?
Cu4 N11 C41 C40 -47.9(3) . . . . ?
Cu4 N11 C41 C42 133.9(2) . . . . ?
Cu4 N11 C45 C44 -136.7(2) . . . . ?
Cu4 N13 C46 C47 177.5(2) . . . . ?
Cu4 N13 C50 C49 -178.1(4) . . . . ?
Cu4 N13 C50 C51 1.0(3) . . . . ?
Cu4 N14 C51 C50 -1.1(3) . . . . ?
Cu4 N14 C51 C52 178.4(2) . . . . ?
Cu4 N14 C55 C54 -178.4(2) . . . . ?
Cu4 N14 C55 C56 5.1(4) . . . . ?
Cu4 N14A C51A C52A -176.9(9) . . . . ?
Cu4 N14A C51A C50A 3.1(14) . . . . ?
Cu4 N14A C55A C54A 172.4(10) . . . . ?
Cu4 N14A C55A C56A -2(2) . . . . ?
Cu4 N13A C46A C47A -179.7(10) . . . . ?
N9 C31 C32 C33 0.5(4) . . . . ?
N9 C35 C36 N10 4.6(3) . . . . ?
N9 C35 C36 C37 -174.6(2) . . . . ?
N10 C36 C37 C38 0.1(4) . . . . ?
N10 C40 C41 N11 -31.1(3) . . . . ?
N10 C40 C41 C42 147.1(2) . . . . ?
N11 C41 C42 C43 1.3(4) . . . . ?
N13 C46 C47 C48 0.8(5) . . . . ?
N13 C50 C51 N14 0.0(4) . . . . ?
N13 C50 C51 C52 -179.5(3) . . . . ?
N14 C51 C52 C53 0.2(5) . . . . ?
N14 C55 C56 N15 -34.3(4) . . . . ?
N14 C55 C56 C57 141.5(3) . . . . ?
N15 C56 C57 C58 3.4(5) . . . . ?
C31 N9 C35 C34 -1.8(3) . . . . ?
C31 N9 C35 C36 178.1(2) . . . . ?
C31 C32 C33 C34 -1.0(4) . . . . ?
C32 C33 C34 C35 0.0(4) . . . . ?
C33 C34 C35 N9 1.4(3) . . . . ?
C33 C34 C35 C36 -178.5(2) . . . . ?
C34 C35 C36 N10 -175.4(2) . . . . ?
C34 C35 C36 C37 5.3(3) . . . . ?
C35 N9 C31 C32 0.9(4) . . . . ?
C35 C36 C37 C38 179.3(2) . . . . ?
C36 N10 C40 C39 1.7(3) . . . . ?
C36 N10 C40 C41 -176.6(2) . . . . ?
C36 C37 C38 C39 1.8(4) . . . . ?
C37 C38 C39 C40 -1.9(4) . . . . ?
C38 C39 C40 N10 0.1(4) . . . . ?
C38 C39 C40 C41 178.4(2) . . . . ?
C39 C40 C41 N11 150.5(2) . . . . ?
C39 C40 C41 C42 -31.2(3) . . . . ?
C40 N10 C36 C35 178.95(19) . . . . ?
C40 N10 C36 C37 -1.8(3) . . . . ?
C40 C41 C42 C43 -176.9(2) . . . . ?
C41 N11 C45 C44 4.2(3) . . . . ?
C41 C42 C43 C44 2.1(4) . . . . ?
C42 C43 C44 C45 -2.2(4) . . . . ?
C43 C44 C45 N11 -1.0(4) . . . . ?
C45 N11 C41 C40 173.8(2) . . . . ?
C45 N11 C41 C42 -4.4(3) . . . . ?
C46 N13 C50 C49 -0.4(5) . . . . ?
C46 N13 C50 C51 178.7(3) . . . . ?
C46 C47 C48 C49 -1.3(6) . . . . ?
C47 C48 C49 C50 1.0(8) . . . . ?
C48 C49 C50 N13 -0.1(8) . . . . ?
C48 C49 C50 C51 -179.2(4) . . . . ?
C49 C50 C51 N14 179.1(4) . . . . ?
C49 C50 C51 C52 -0.3(6) . . . . ?
C50 N13 C46 C47 0.0(5) . . . . ?
C50 C51 C52 C53 179.6(3) . . . . ?
C51 N14 C55 C54 0.8(4) . . . . ?
C51 N14 C55 C56 -175.7(3) . . . . ?
C51 C52 C53 C54 0.6(5) . . . . ?
C52 C53 C54 C55 -0.6(5) . . . . ?
C53 C54 C55 N14 -0.1(5) . . . . ?
C53 C54 C55 C56 176.2(3) . . . . ?
C54 C55 C56 N15 149.1(3) . . . . ?
C54 C55 C56 C57 -35.1(5) . . . . ?
C55 N14 C51 C50 179.7(3) . . . . ?
C55 N14 C51 C52 -0.9(4) . . . . ?
C55 C56 C57 C58 -172.2(3) . . . . ?
C56 N15 C60 C59 1.4(5) . . . . ?
C56 C57 C58 C59 0.1(5) . . . . ?
C57 C58 C59 C60 -2.7(6) . . . . ?
C58 C59 C60 N15 2.0(6) . . . . ?
C60 N15 C56 C55 171.6(3) . . . . ?
C60 N15 C56 C57 -4.1(5) . . . . ?
Cu5 N17 C71 C70 -4.7(2) . . . . ?
Cu5 N17 C71 C72 176.09(18) . . . . ?
Cu5 N17 C75 C74 -175.99(19) . . . . ?
Cu5 N18 C66 C65 -2.3(3) . . . . ?
Cu5 N18 C66 C67 179.68(16) . . . . ?
Cu5 N18 C70 C69 -178.06(17) . . . . ?
Cu5 N18 C70 C71 3.0(2) . . . . ?
Cu5 N22 C76 C77 146.3(2) . . . . ?
Cu5 N22 C80 C79 -143.8(2) . . . . ?
Cu5 N22 C80 C81 39.5(3) . . . . ?
Cu6 N19 C61 C62 151.75(18) . . . . ?
Cu6 N19 C65 C64 -149.33(17) . . . . ?
Cu6 N19 C65 C66 32.5(3) . . . . ?
Cu6 N20 C86 C85 4.9(2) . . . . ?
Cu6 N20 C86 C87 -173.68(18) . . . . ?
Cu6 N20 C90 C89 173.57(19) . . . . ?
Cu6 N21 C81 C80 -6.8(3) . . . . ?
Cu6 N21 C81 C82 176.49(19) . . . . ?
Cu6 N21 C85 C84 -177.32(19) . . . . ?
Cu6 N21 C85 C86 3.1(3) . . . . ?
N17 C71 C72 C73 -0.2(4) . . . . ?
N18 C66 C67 C68 -1.5(3) . . . . ?
N18 C70 C71 N17 1.2(3) . . . . ?
N18 C70 C71 C72 -179.6(2) . . . . ?
N19 C61 C62 C63 0.1(3) . . . . ?
N19 C65 C66 N18 39.3(3) . . . . ?
N19 C65 C66 C67 -142.7(2) . . . . ?
N20 C86 C87 C88 -0.9(4) . . . . ?
N21 C81 C82 C83 1.8(4) . . . . ?
N21 C85 C86 N20 -5.4(3) . . . . ?
N21 C85 C86 C87 173.2(2) . . . . ?
N22 C76 C77 C78 0.5(4) . . . . ?
N22 C80 C81 N21 36.5(3) . . . . ?
N22 C80 C81 C82 -146.7(2) . . . . ?
C61 N19 C65 C64 2.8(3) . . . . ?
C61 N19 C65 C66 -175.37(19) . . . . ?
C61 C62 C63 C64 0.9(3) . . . . ?
C62 C63 C64 C65 0.0(3) . . . . ?
C63 C64 C65 N19 -1.9(3) . . . . ?
C63 C64 C65 C66 176.3(2) . . . . ?
C64 C65 C66 N18 -138.9(2) . . . . ?
C64 C65 C66 C67 39.1(3) . . . . ?
C65 N19 C61 C62 -2.0(3) . . . . ?
C65 C66 C67 C68 -179.4(2) . . . . ?
C66 N18 C70 C69 2.2(3) . . . . ?
C66 N18 C70 C71 -176.77(19) . . . . ?
C66 C67 C68 C69 2.0(4) . . . . ?
C67 C68 C69 C70 -0.4(4) . . . . ?
C68 C69 C70 N18 -1.7(3) . . . . ?
C68 C69 C70 C71 177.2(2) . . . . ?
C69 C70 C71 N17 -177.7(2) . . . . ?
C69 C70 C71 C72 1.4(3) . . . . ?
C70 N18 C66 C65 177.39(19) . . . . ?
C70 N18 C66 C67 -0.6(3) . . . . ?
C70 C71 C72 C73 -179.4(2) . . . . ?
C71 N17 C75 C74 -1.0(4) . . . . ?
C71 C72 C73 C74 0.4(4) . . . . ?
C72 C73 C74 C75 -0.8(4) . . . . ?
C73 C74 C75 N17 1.1(4) . . . . ?
C75 N17 C71 C70 179.8(2) . . . . ?
C75 N17 C71 C72 0.6(3) . . . . ?
C76 N22 C80 C79 3.6(3) . . . . ?
C76 N22 C80 C81 -173.1(2) . . . . ?
C76 C77 C78 C79 1.7(4) . . . . ?
C77 C78 C79 C80 -1.2(4) . . . . ?
C78 C79 C80 N22 -1.5(4) . . . . ?
C78 C79 C80 C81 175.1(2) . . . . ?
C79 C80 C81 N21 -140.2(2) . . . . ?
C79 C80 C81 C82 36.5(3) . . . . ?
C80 N22 C76 C77 -3.1(4) . . . . ?
C80 C81 C82 C83 -174.8(3) . . . . ?
C81 N21 C85 C84 2.7(3) . . . . ?
C81 N21 C85 C86 -176.9(2) . . . . ?
C81 C82 C83 C84 0.8(4) . . . . ?
C82 C83 C84 C85 -1.6(4) . . . . ?
C83 C84 C85 N21 -0.1(4) . . . . ?
C83 C84 C85 C86 179.4(2) . . . . ?
C84 C85 C86 N20 175.0(2) . . . . ?
C84 C85 C86 C87 -6.4(4) . . . . ?
C85 N21 C81 C80 173.2(2) . . . . ?
C85 N21 C81 C82 -3.5(3) . . . . ?
C85 C86 C87 C88 -179.3(2) . . . . ?
C86 N20 C90 C89 -1.0(4) . . . . ?
C86 C87 C88 C89 -0.6(4) . . . . ?
C87 C88 C89 C90 1.2(4) . . . . ?
C88 C89 C90 N20 -0.4(4) . . . . ?
C90 N20 C86 C85 -179.8(2) . . . . ?
C90 N20 C86 C87 1.6(3) . . . . ?
Cu7 N25 C91 C92 179.53(18) . . . . ?
Cu7 N25 C95 C94 -179.94(17) . . . . ?
Cu7 N25 C95 C96 1.1(2) . . . . ?
Cu7 N26 C96 C95 -0.5(2) . . . . ?
Cu7 N26 C96 C97 -179.41(17) . . . . ?
Cu7 N26 C100 C99 178.68(17) . . . . ?
Cu7 N26 C100 C101 1.5(3) . . . . ?
Cu7 N28 C106 C107 -148.62(19) . . . . ?
Cu7 N28 C110 C109 145.06(17) . . . . ?
Cu7 N28 C110 C111 -38.7(2) . . . . ?
Cu8 N27 C101 C100 -33.0(3) . . . . ?
Cu8 N27 C101 C102 149.19(18) . . . . ?
Cu8 N27 C105 C104 -151.13(19) . . . . ?
Cu8 N29 C111 C110 3.1(3) . . . . ?
Cu8 N29 C111 C112 178.75(16) . . . . ?
Cu8 N29 C115 C114 -177.47(17) . . . . ?
Cu8 N29 C115 C116 1.1(2) . . . . ?
Cu8 N30 C116 C115 -0.8(2) . . . . ?
Cu8 N30 C116 C117 178.58(19) . . . . ?
Cu8 N30 C120 C119 -178.94(19) . . . . ?
N25 C91 C92 C93 0.0(4) . . . . ?
N25 C95 C96 N26 -0.4(3) . . . . ?
N25 C95 C96 C97 178.4(2) . . . . ?
N26 C96 C97 C98 1.1(4) . . . . ?
N26 C100 C101 N27 -37.7(3) . . . . ?
N26 C100 C101 C102 140.2(2) . . . . ?
N27 C101 C102 C103 0.7(4) . . . . ?
N28 C106 C107 C108 1.2(3) . . . . ?
N28 C110 C111 N29 -34.3(3) . . . . ?
N28 C110 C111 C112 150.0(2) . . . . ?
N29 C111 C112 C113 -1.4(3) . . . . ?
N29 C115 C116 N30 -0.2(3) . . . . ?
N29 C115 C116 C117 -179.5(2) . . . . ?
N30 C116 C117 C118 0.7(4) . . . . ?
C91 N25 C95 C94 -0.9(3) . . . . ?
C91 N25 C95 C96 -179.80(19) . . . . ?
C91 C92 C93 C94 -0.3(4) . . . . ?
C92 C93 C94 C95 0.0(4) . . . . ?
C93 C94 C95 N25 0.6(3) . . . . ?
C93 C94 C95 C96 179.4(2) . . . . ?
C94 C95 C96 N26 -179.3(2) . . . . ?
C94 C95 C96 C97 -0.5(3) . . . . ?
C95 N25 C91 C92 0.6(3) . . . . ?
C95 C96 C97 C98 -177.7(2) . . . . ?
C96 N26 C100 C99 1.7(3) . . . . ?
C96 N26 C100 C101 -175.48(19) . . . . ?
C96 C97 C98 C99 0.5(4) . . . . ?
C97 C98 C99 C100 -0.9(4) . . . . ?
C98 C99 C100 N26 -0.2(4) . . . . ?
C98 C99 C100 C101 176.9(2) . . . . ?
C99 C100 C101 N27 145.1(2) . . . . ?
C99 C100 C101 C102 -37.1(3) . . . . ?
C100 N26 C96 C95 176.73(19) . . . . ?
C100 N26 C96 C97 -2.1(3) . . . . ?
C100 C101 C102 C103 -177.0(2) . . . . ?
C101 N27 C105 C104 2.5(3) . . . . ?
C101 C102 C103 C104 0.4(4) . . . . ?
C102 C103 C104 C105 -0.1(4) . . . . ?
C103 C104 C105 N27 -1.4(4) . . . . ?
C105 N27 C101 C100 175.7(2) . . . . ?
C105 N27 C101 C102 -2.1(3) . . . . ?
C106 N28 C110 C109 -3.9(3) . . . . ?
C106 N28 C110 C111 172.32(19) . . . . ?
C106 C107 C108 C109 -2.5(3) . . . . ?
C107 C108 C109 C110 0.6(3) . . . . ?
C108 C109 C110 N28 2.7(3) . . . . ?
C108 C109 C110 C111 -173.5(2) . . . . ?
C109 C110 C111 N29 142.1(2) . . . . ?
C109 C110 C111 C112 -33.7(3) . . . . ?
C110 N28 C106 C107 2.0(3) . . . . ?
C110 C111 C112 C113 174.1(2) . . . . ?
C111 N29 C115 C114 0.3(3) . . . . ?
C111 N29 C115 C116 178.81(19) . . . . ?
C111 C112 C113 C114 -0.1(3) . . . . ?
C112 C113 C114 C115 1.6(3) . . . . ?
C113 C114 C115 N29 -1.8(3) . . . . ?
C113 C114 C115 C116 179.8(2) . . . . ?
C114 C115 C116 N30 178.3(2) . . . . ?
C114 C115 C116 C117 -1.0(3) . . . . ?
C115 N29 C111 C110 -174.37(18) . . . . ?
C115 N29 C111 C112 1.3(3) . . . . ?
C115 C116 C117 C118 -180.0(2) . . . . ?
C116 N30 C120 C119 0.9(4) . . . . ?
C116 C117 C118 C119 0.3(4) . . . . ?
C117 C118 C119 C120 -0.6(4) . . . . ?
C118 C119 C120 N30 0.1(4) . . . . ?
C120 N30 C116 C115 179.4(2) . . . . ?
C120 N30 C116 C117 -1.3(3) . . . . ?
N14A C51A C52A C53A 1(2) . . . . ?
N14A C51A C50A N13A -5(2) . . . . ?
N14A C51A C50A C49A 178.5(12) . . . . ?
N14A C55A C56A C57A 137.3(15) . . . . ?
N14A C55A C56A N15A -40.6(19) . . . . ?
C51A N14A C55A C54A -2(2) . . . . ?
C51A N14A C55A C56A -177.3(12) . . . . ?
C51A C52A C53A C54A 2(2) . . . . ?
C51A C50A N13A Cu4 4.5(18) . . . . ?
C51A C50A N13A C46A -178.9(14) . . . . ?
C51A C50A C49A C48A 173(2) . . . . ?
C52A C51A C50A N13A 174.9(13) . . . . ?
C52A C51A C50A C49A -1(2) . . . . ?
C52A C53A C54A C55A -5(2) . . . . ?
C53A C54A C55A N14A 6(2) . . . . ?
C53A C54A C55A C56A -179.6(13) . . . . ?
C54A C55A C56A C57A -37.9(19) . . . . ?
C54A C55A C56A N15A 144.2(12) . . . . ?
C55A N14A C51A C52A -1.1(18) . . . . ?
C55A N14A C51A C50A 178.9(13) . . . . ?
C55A C56A C57A C59A -177.4(14) . . . . ?
C55A C56A N15A Cu3 -23.1(15) . . . . ?
C55A C56A N15A C137 174.1(12) . . . . ?
C56A C57A C59A C60A 3(2) . . . . ?
C56A N15A C137 C60A 4.0(18) . . . . ?
C57A C56A N15A Cu3 159.1(11) . . . . ?
C57A C56A N15A C137 -3.7(19) . . . . ?
C57A C59A C60A C137 -3(2) . . . . ?
C59A C60A C137 N15A -0.8(17) . . . . ?
N15A C56A C57A C59A 0(2) . . . . ?
C50A C51A C52A C53A -178.6(14) . . . . ?
C50A N13A C46A C47A 4(2) . . . . ?
N13A C50A C49A C48A -3(3) . . . . ?
N13A C46A C47A C48A 1(3) . . . . ?
C46A C47A C48A C49A -7(4) . . . . ?
C47A C48A C49A C50A 8(4) . . . . ?
C49A C50A N13A Cu4 -179.3(12) . . . . ?
C49A C50A N13A C46A -3(3) . . . . ?
